data_7240604
loop_
_publ_author_name
'Prohens, Rafel'
'Barbas, Rafael'
'Bofill, Lidia'
'de Sande, Dafne'
'Font-Bardia, Merce'

_publ_section_title
;
 Crystal Engineering of Nutraceutical Phytosterols: New Cocrystal
 Solid-Solutions
;
_journal_name_full CrystEngComm
_journal_paper_doi 10.1039/D0CE00704H
_journal_year 2020
_chemical_absolute_configuration rm
_chemical_formula_moiety '4(C29 H50 O), C7 H8 O, H2 O'
_chemical_formula_sum 'C123 H210 O6'
_chemical_formula_weight 1784.90
_space_group_crystal_system triclinic
_space_group_IT_number 1
_space_group_name_Hall 'P 1'
_space_group_name_H-M_alt 'P 1'
_atom_sites_solution_hydrogens mixed
_audit_creation_method SHELXL-2018/1
_audit_update_record
;
2020-05-29 deposited with the CCDC.	2020-06-03 downloaded from the CCDC.
;
_cell_angle_alpha 84.846(9)
_cell_angle_beta 86.089(8)
_cell_angle_gamma 88.219(9)
_cell_formula_units_Z 1
_cell_length_a 7.597(3)
_cell_length_b 9.730(4)
_cell_length_c 37.763(14)
_cell_measurement_reflns_used 9845
_cell_measurement_temperature 100(2)
_cell_measurement_theta_max 26.18
_cell_measurement_theta_min 2.28
_cell_volume 2772.8(19)
_computing_cell_refinement 'Bruker SAINT'
_computing_data_collection 'Bruker APEX3'
_computing_data_reduction 'Bruker SAINT'
_computing_molecular_graphics 'Bruker SHELXTL'
_computing_publication_material 'Bruker SHELXTL'
_computing_structure_refinement 'SHELXL-2018/3 (Sheldrick, 2018)'
_computing_structure_solution 'SHELXT 2014/5 (Sheldrick, 2014)'
_diffrn_ambient_temperature 100(2)
_diffrn_measured_fraction_theta_full 0.984
_diffrn_measured_fraction_theta_max 0.929
_diffrn_measurement_device_type 'D8 Venture'
_diffrn_measurement_method '\f and \w scans'
_diffrn_radiation_type MoK\a
_diffrn_radiation_wavelength 0.71073
_diffrn_reflns_av_R_equivalents 0.0741
_diffrn_reflns_av_sigmaI/netI 0.1114
_diffrn_reflns_Laue_measured_fraction_full 0.984
_diffrn_reflns_Laue_measured_fraction_max 0.929
_diffrn_reflns_limit_h_max 9
_diffrn_reflns_limit_h_min -9
_diffrn_reflns_limit_k_max 12
_diffrn_reflns_limit_k_min -12
_diffrn_reflns_limit_l_max 46
_diffrn_reflns_limit_l_min -46
_diffrn_reflns_number 43250
_diffrn_reflns_point_group_measured_fraction_full 0.915
_diffrn_reflns_point_group_measured_fraction_max 0.848
_diffrn_reflns_theta_full 25.242
_diffrn_reflns_theta_max 26.879
_diffrn_reflns_theta_min 2.171
_diffrn_source microfocus
_exptl_absorpt_coefficient_mu 0.063
_exptl_absorpt_correction_T_max 0.7453
_exptl_absorpt_correction_T_min 0.5118
_exptl_absorpt_correction_type multi-scan
_exptl_absorpt_process_details sadabs
_exptl_crystal_colour colourless
_exptl_crystal_density_diffrn 1.069
_exptl_crystal_description prism
_exptl_crystal_F_000 996
_exptl_crystal_size_max 0.2
_exptl_crystal_size_mid 0.1
_exptl_crystal_size_min 0.1
_refine_diff_density_max 0.613
_refine_diff_density_min -0.548
_refine_diff_density_rms 0.039
_refine_ls_abs_structure_details
;
 Flack x determined using 4511 quotients [(I+)-(I-)]/[(I+)+(I-)]
 (Parsons, Flack and Wagner, Acta Cryst. B69 (2013) 249-259).
;
_refine_ls_abs_structure_Flack 0.3(3)
_refine_ls_extinction_method none
_refine_ls_goodness_of_fit_ref 0.907
_refine_ls_hydrogen_treatment mixed
_refine_ls_matrix_type full
_refine_ls_number_parameters 992
_refine_ls_number_reflns 20328
_refine_ls_number_restraints 34
_refine_ls_restrained_S_all 0.919
_refine_ls_R_factor_all 0.0729
_refine_ls_R_factor_gt 0.0461
_refine_ls_shift/su_max 0.001
_refine_ls_shift/su_mean 0.000
_refine_ls_structure_factor_coef Fsqd
_refine_ls_weighting_details 'w=1/[\s^2^(Fo^2^)] where P=(Fo^2^+2Fc^2^)/3'
_refine_ls_weighting_scheme calc
_refine_ls_wR_factor_gt 0.0903
_refine_ls_wR_factor_ref 0.0964
_reflns_Friedel_coverage 0.826
_reflns_Friedel_fraction_full 0.846
_reflns_Friedel_fraction_max 0.767
_reflns_number_gt 13964
_reflns_number_total 20328
_reflns_threshold_expression 'I > 2\s(I)'
_cod_data_source_file d0ce00704h2.cif
_cod_data_source_block mo_023tb138_0m_ab
_cod_database_code 7240604
_shelx_shelxl_version_number 2018/1
_shelx_space_group_comment
;
The symmetry employed for this shelxl refinement is uniquely defined
by the following loop, which should always be used as a source of
symmetry information in preference to the above space-group names.
They are only intended as comments.
;

loop_
_space_group_symop_operation_xyz
'x, y, z'

loop_
_atom_site_label
_atom_site_type_symbol
_atom_site_fract_x
_atom_site_fract_y
_atom_site_fract_z
_atom_site_U_iso_or_equiv
_atom_site_adp_type
_atom_site_occupancy
_atom_site_site_symmetry_order
_atom_site_calc_flag
_atom_site_refinement_flags_posn
_atom_site_refinement_flags_adp
_atom_site_refinement_flags_occupancy
_atom_site_disorder_assembly
_atom_site_disorder_group
O1 O 0.5909(3) 0.40367(18) 0.46926(5) 0.0309(5) Uani 1 1 d . . . . .
H1O H 0.673669 0.436890 0.455576 0.037 Uiso 1 1 calc R U . . .
C1 C 0.6080(4) 0.2589(3) 0.47251(8) 0.0277(3) Uani 1 1 d . . . . .
H1AA H 0.685051 0.228605 0.491990 0.033 Uiso 1 1 calc R U . . .
H1BA H 0.663016 0.226849 0.450091 0.033 Uiso 1 1 calc R U . . .
C2 C 0.4283(4) 0.1969(3) 0.48041(8) 0.0277(3) Uani 1 1 d . . . . .
C3 C 0.2824(4) 0.2533(3) 0.46508(8) 0.0277(3) Uani 1 1 d . . . . .
H3 H 0.294390 0.335555 0.449643 0.033 Uiso 1 1 calc R U . . .
C4 C 0.1170(4) 0.1956(3) 0.47104(8) 0.0277(3) Uani 1 1 d . . . . .
H4 H 0.018346 0.237075 0.459699 0.033 Uiso 1 1 calc R U . . .
C5 C 0.0982(4) 0.0750(3) 0.49411(7) 0.0277(3) Uani 1 1 d . . . . .
H5 H -0.014191 0.034946 0.499140 0.033 Uiso 1 1 calc R U . . .
C6 C 0.2442(4) 0.0157(3) 0.50931(8) 0.0277(3) Uani 1 1 d . . . . .
H6 H 0.231867 -0.068318 0.524044 0.033 Uiso 1 1 calc R U . . .
C7 C 0.4104(4) 0.0744(3) 0.50390(7) 0.0277(3) Uani 1 1 d . . . . .
H7 H 0.508690 0.033760 0.515547 0.033 Uiso 1 1 calc R U . . .
O1A O 0.8348(3) 0.8248(2) 0.52825(5) 0.0298(5) Uani 1 1 d . . . . .
H1AO H 0.751924 0.808890 0.515678 0.036 Uiso 1 1 calc R U . . .
C1A C 0.7943(4) 0.7690(3) 0.56439(8) 0.0306(8) Uani 1 1 d . . . . .
H1A H 0.770818 0.668422 0.564483 0.037 Uiso 1 1 calc R U . . .
C2A C 0.6344(4) 0.8400(3) 0.58097(7) 0.0280(7) Uani 1 1 d . . . . .
H2A H 0.529545 0.820992 0.568166 0.034 Uiso 1 1 calc R U . . .
H2B H 0.651130 0.941033 0.578409 0.034 Uiso 1 1 calc R U . . .
C3A C 0.6016(4) 0.7913(3) 0.62060(7) 0.0250(7) Uani 1 1 d . . . . .
C4A C 0.7555(4) 0.7927(3) 0.64334(8) 0.0258(7) Uani 1 1 d . . . . .
C5A C 0.9199(4) 0.7279(3) 0.62423(8) 0.0313(7) Uani 1 1 d . . . . .
H5A H 1.025012 0.744653 0.637213 0.038 Uiso 1 1 calc R U . . .
H5B H 0.905853 0.626797 0.625145 0.038 Uiso 1 1 calc R U . . .
C6A C 0.9522(4) 0.7856(3) 0.58495(7) 0.0265(7) Uani 1 1 d . . . . .
H6A H 0.979925 0.884633 0.583954 0.032 Uiso 1 1 calc R U . . .
H6B H 1.054964 0.736407 0.573926 0.032 Uiso 1 1 calc R U . . .
C7A C 0.4377(4) 0.7598(3) 0.63382(8) 0.0279(7) Uani 1 1 d . . . . .
H7A H 0.345277 0.770493 0.618006 0.034 Uiso 1 1 calc R U . . .
C8A C 0.3909(4) 0.7089(3) 0.67189(7) 0.0231(7) Uani 1 1 d . . . . .
H8A H 0.368141 0.608915 0.673161 0.028 Uiso 1 1 calc R U . . .
H8B H 0.280473 0.756400 0.680110 0.028 Uiso 1 1 calc R U . . .
C9A C 0.5351(4) 0.7325(3) 0.69723(7) 0.0216(7) Uani 1 1 d . . . . .
H9A H 0.527665 0.830930 0.703000 0.026 Uiso 1 1 calc R U . . .
C10A C 0.7197(4) 0.7027(3) 0.67970(7) 0.0208(6) Uani 1 1 d . . . . .
H10A H 0.719159 0.604814 0.673601 0.025 Uiso 1 1 calc R U . . .
C11A C 0.5103(4) 0.6379(3) 0.73218(7) 0.0229(7) Uani 1 1 d . . . . .
H11A H 0.529060 0.541588 0.725153 0.027 Uiso 1 1 calc R U . . .
C12A C 0.6463(4) 0.6550(3) 0.75947(8) 0.0231(7) Uani 1 1 d . . . . .
C13A C 0.8300(4) 0.6178(3) 0.74119(8) 0.0299(7) Uani 1 1 d . . . . .
H13A H 0.924201 0.633560 0.757123 0.036 Uiso 1 1 calc R U . . .
H13B H 0.834765 0.519103 0.736656 0.036 Uiso 1 1 calc R U . . .
C14A C 0.8598(4) 0.7078(3) 0.70583(8) 0.0329(8) Uani 1 1 d . . . . .
H14A H 0.870014 0.804770 0.711255 0.039 Uiso 1 1 calc R U . . .
H14B H 0.974096 0.679248 0.694148 0.039 Uiso 1 1 calc R U . . .
C15A C 0.3302(4) 0.6389(3) 0.75351(7) 0.0242(7) Uani 1 1 d . . . . .
H15A H 0.243667 0.584083 0.742715 0.029 Uiso 1 1 calc R U . . .
H15B H 0.282600 0.734168 0.755009 0.029 Uiso 1 1 calc R U . . .
C16A C 0.3764(4) 0.5698(3) 0.79155(8) 0.0307(8) Uani 1 1 d . . . . .
H16A H 0.334860 0.630066 0.810350 0.037 Uiso 1 1 calc R U . . .
H16B H 0.319072 0.479534 0.796590 0.037 Uiso 1 1 calc R U . . .
C17A C 0.5783(4) 0.5507(3) 0.79048(8) 0.0315(7) Uani 1 1 d . U . . .
H17A H 0.606270 0.456442 0.782724 0.038 Uiso 1 1 calc R U . . .
C18A C 0.6501(6) 0.5534(5) 0.82771(10) 0.0697(4) Uani 1 1 d . U . . .
H18A H 0.612476 0.643319 0.837122 0.084 Uiso 1 1 calc R U . . .
C19A C 0.5756(7) 0.4357(4) 0.85429(10) 0.0697(4) Uani 1 1 d . . . . .
H19A H 0.448106 0.427595 0.851142 0.084 Uiso 1 1 calc R U . . .
H19B H 0.635019 0.347472 0.848727 0.084 Uiso 1 1 calc R U . . .
C20A C 0.6005(6) 0.4589(4) 0.89342(10) 0.0697(4) Uani 1 1 d . . . . .
H20A H 0.726198 0.479251 0.895342 0.084 Uiso 1 1 calc R U . . .
H20B H 0.530620 0.542564 0.899145 0.084 Uiso 1 1 calc R U . . .
C21A C 0.5519(6) 0.3460(5) 0.92128(10) 0.0697(4) Uani 1 1 d . . . . .
H21A H 0.646224 0.273611 0.917710 0.084 Uiso 1 1 calc R U . . .
C22A C 0.3807(6) 0.2701(5) 0.91845(11) 0.0697(4) Uani 1 1 d . . . . .
H22A H 0.385598 0.235386 0.894263 0.084 Uiso 1 1 calc R U . . .
C23A C 0.2237(6) 0.3672(4) 0.92114(10) 0.0697(4) Uani 1 1 d . . . . .
H23A H 0.241489 0.447487 0.903805 0.105 Uiso 1 1 calc R U . . .
H23B H 0.117424 0.319666 0.916144 0.105 Uiso 1 1 calc R U . . .
H23C H 0.209637 0.397636 0.945236 0.105 Uiso 1 1 calc R U . . .
C24A C 0.3502(6) 0.1500(4) 0.94489(10) 0.0697(4) Uani 1 1 d . . . . .
H24A H 0.239772 0.106715 0.940606 0.105 Uiso 1 1 calc R U . . .
H24B H 0.342270 0.180886 0.968959 0.105 Uiso 1 1 calc R U . . .
H24C H 0.448376 0.082967 0.942606 0.105 Uiso 1 1 calc R U . . .
C25A C 0.5762(6) 0.3878(5) 0.96019(10) 0.0697(4) Uani 1 1 d . . . . .
H25A H 0.486185 0.459995 0.965594 0.084 Uiso 1 1 calc R U . . .
H25B H 0.551511 0.306177 0.977222 0.084 Uiso 1 1 calc R U . . .
C26A C 0.7444(6) 0.4372(4) 0.96646(10) 0.0697(4) Uani 1 1 d . . . . .
H26A H 0.744513 0.459778 0.991232 0.084 Uiso 1 1 calc R U . . .
H26B H 0.835044 0.365741 0.962076 0.084 Uiso 1 1 calc R U . . .
H26C H 0.769506 0.520059 0.950410 0.084 Uiso 1 1 calc R U . . .
C27A C 0.7899(5) 0.9427(3) 0.64974(8) 0.0388(9) Uani 1 1 d . . . . .
H27A H 0.797025 0.999338 0.626906 0.058 Uiso 1 1 calc R U . . .
H27B H 0.901468 0.946754 0.661166 0.058 Uiso 1 1 calc R U . . .
H27C H 0.693333 0.977872 0.665249 0.058 Uiso 1 1 calc R U . . .
C28A C 0.6417(5) 0.8019(3) 0.77180(8) 0.0341(8) Uani 1 1 d . . . . .
H28A H 0.661892 0.869016 0.751069 0.051 Uiso 1 1 calc R U . . .
H28B H 0.734214 0.809204 0.788350 0.051 Uiso 1 1 calc R U . . .
H28C H 0.526247 0.820928 0.783801 0.051 Uiso 1 1 calc R U . . .
C29A C 0.8558(5) 0.5428(3) 0.82621(8) 0.0451(8) Uani 1 1 d . U . . .
H29A H 0.896623 0.462962 0.813527 0.068 Uiso 1 1 calc R U . . .
H29B H 0.895185 0.531602 0.850505 0.068 Uiso 1 1 calc R U . . .
H29C H 0.904716 0.627067 0.813671 0.068 Uiso 1 1 calc R U . . .
O1B O 0.3731(3) 0.55406(18) 0.50967(5) 0.0290(5) Uani 1 1 d . . . . .
H1BO H 0.433039 0.495089 0.498805 0.035 Uiso 1 1 calc DR U . . .
C1B C 0.3426(4) 0.5042(3) 0.54616(8) 0.0270(3) Uani 1 1 d . . . . .
H1B H 0.333292 0.585736 0.560579 0.032 Uiso 1 1 calc R U . . .
C2B C 0.4922(4) 0.4088(3) 0.56000(7) 0.0270(3) Uani 1 1 d . . . . .
H2C H 0.605458 0.457172 0.555892 0.032 Uiso 1 1 calc R U . . .
H2D H 0.501409 0.325500 0.546689 0.032 Uiso 1 1 calc R U . . .
C3B C 0.4582(4) 0.3655(3) 0.60017(8) 0.0270(3) Uani 1 1 d . . . . .
C4B C 0.2755(4) 0.3026(3) 0.61115(8) 0.0270(3) Uani 1 1 d . . . . .
C5B C 0.1301(4) 0.3880(3) 0.59237(7) 0.0270(3) Uani 1 1 d . . . . .
H5C H 0.019982 0.335224 0.595570 0.032 Uiso 1 1 calc R U . . .
H5D H 0.108207 0.474037 0.604310 0.032 Uiso 1 1 calc R U . . .
C6B C 0.1693(4) 0.4264(3) 0.55285(8) 0.0270(3) Uani 1 1 d . . . . .
H6C H 0.071413 0.485137 0.543404 0.032 Uiso 1 1 calc R U . . .
H6D H 0.177956 0.341612 0.540109 0.032 Uiso 1 1 calc R U . . .
C7B C 0.5910(5) 0.3462(4) 0.62123(9) 0.0438(9) Uani 1 1 d . . . . .
H7B H 0.707661 0.356385 0.610765 0.053 Uiso 1 1 calc R U . . .
C8B C 0.5675(4) 0.3093(3) 0.66038(8) 0.0269(7) Uani 1 1 d . . . . .
H8C H 0.572975 0.394712 0.672632 0.032 Uiso 1 1 calc R U . . .
H8D H 0.667643 0.248186 0.667715 0.032 Uiso 1 1 calc R U . . .
C9B C 0.3964(4) 0.2378(3) 0.67303(7) 0.0237(7) Uani 1 1 d . . . . .
H9B H 0.408785 0.138588 0.668124 0.028 Uiso 1 1 calc R U . . .
C10B C 0.2444(4) 0.3052(3) 0.65221(7) 0.0188(6) Uani 1 1 d . . . . .
H10B H 0.240697 0.404811 0.656890 0.023 Uiso 1 1 calc R U . . .
C11B C 0.3531(4) 0.2453(3) 0.71226(8) 0.0223(7) Uani 1 1 d . . . . .
H11B H 0.334696 0.345693 0.715503 0.027 Uiso 1 1 calc R U . . .
C12B C 0.1809(4) 0.1767(3) 0.72725(7) 0.0212(6) Uani 1 1 d . . . . .
C13B C 0.0345(4) 0.2517(3) 0.70764(7) 0.0238(7) Uani 1 1 d . . . . .
H13C H 0.027012 0.348913 0.713522 0.029 Uiso 1 1 calc R U . . .
H13D H -0.079309 0.208573 0.715724 0.029 Uiso 1 1 calc R U . . .
C14B C 0.0647(4) 0.2481(3) 0.66674(7) 0.0250(7) Uani 1 1 d . . . . .
H14C H 0.057270 0.151712 0.660659 0.030 Uiso 1 1 calc R U . . .
H14D H -0.030261 0.303126 0.655009 0.030 Uiso 1 1 calc R U . . .
C15B C 0.4929(4) 0.1927(3) 0.73835(8) 0.0281(7) Uani 1 1 d . . . . .
H15C H 0.587151 0.260562 0.738597 0.034 Uiso 1 1 calc R U . . .
H15D H 0.546746 0.103544 0.731951 0.034 Uiso 1 1 calc R U . . .
C16B C 0.3855(4) 0.1754(3) 0.77499(8) 0.0296(7) Uani 1 1 d . . . . .
H16C H 0.404280 0.081059 0.786507 0.036 Uiso 1 1 calc R U . . .
H16D H 0.424065 0.242453 0.790917 0.036 Uiso 1 1 calc R U . . .
C17B C 0.1899(4) 0.2009(3) 0.76816(7) 0.0269(7) Uani 1 1 d . U . . .
H17B H 0.163730 0.301238 0.770339 0.032 Uiso 1 1 calc R U . . .
C18B C 0.0644(5) 0.1199(4) 0.79614(9) 0.0473(3) Uani 1 1 d . U . . .
H18B H 0.096394 0.019619 0.795621 0.057 Uiso 1 1 calc R U . . .
C19B C 0.0948(5) 0.1603(4) 0.83334(9) 0.0473(3) Uani 1 1 d . . . . .
H19C H 0.082949 0.262020 0.832914 0.057 Uiso 1 1 calc R U . . .
H19D H 0.218194 0.134542 0.838446 0.057 Uiso 1 1 calc R U . . .
C20B C -0.0281(5) 0.0966(4) 0.86476(9) 0.0473(3) Uani 1 1 d . . . . .
H20C H 0.008410 0.128572 0.887252 0.057 Uiso 1 1 calc R U . . .
H20D H -0.150356 0.131090 0.861494 0.057 Uiso 1 1 calc R U . . .
C21B C -0.0261(5) -0.0622(4) 0.86819(10) 0.0473(3) Uani 1 1 d . . . . .
H21B H -0.044140 -0.091824 0.844047 0.057 Uiso 1 1 calc R U . . .
C22B C -0.1779(5) -0.1197(4) 0.89336(9) 0.0473(3) Uani 1 1 d . . . . .
H22B H -0.164000 -0.222524 0.894492 0.057 Uiso 1 1 calc R U . . .
C23B C -0.1721(5) -0.0809(4) 0.93170(9) 0.0473(3) Uani 1 1 d . . . . .
H23D H -0.175821 0.019798 0.931818 0.071 Uiso 1 1 calc R U . . .
H23E H -0.062844 -0.118269 0.941635 0.071 Uiso 1 1 calc R U . . .
H23F H -0.273786 -0.119521 0.946176 0.071 Uiso 1 1 calc R U . . .
C24B C -0.3622(5) -0.0846(4) 0.88058(10) 0.0473(3) Uani 1 1 d . . . . .
H24D H -0.394974 0.010870 0.884973 0.071 Uiso 1 1 calc R U . . .
H24E H -0.447673 -0.147169 0.893570 0.071 Uiso 1 1 calc R U . . .
H24F H -0.361912 -0.095064 0.855003 0.071 Uiso 1 1 calc R U . . .
C25B C 0.1556(5) -0.1162(4) 0.87820(10) 0.0473(3) Uani 1 1 d . . . . .
H25C H 0.184421 -0.074163 0.899942 0.057 Uiso 1 1 calc R U . . .
H25D H 0.242919 -0.083715 0.858841 0.057 Uiso 1 1 calc R U . . .
C26B C 0.1786(5) -0.2729(3) 0.88498(9) 0.0473(3) Uani 1 1 d . . . . .
H26D H 0.149470 -0.316639 0.863803 0.071 Uiso 1 1 calc R U . . .
H26E H 0.099752 -0.306268 0.905362 0.071 Uiso 1 1 calc R U . . .
H26F H 0.301158 -0.296234 0.890121 0.071 Uiso 1 1 calc R U . . .
C27B C 0.2785(5) 0.1519(3) 0.59954(8) 0.0341(8) Uani 1 1 d . . . . .
H27D H 0.327486 0.151833 0.574847 0.051 Uiso 1 1 calc R U . . .
H27E H 0.158070 0.117555 0.601359 0.051 Uiso 1 1 calc R U . . .
H27F H 0.351971 0.092081 0.615142 0.051 Uiso 1 1 calc R U . . .
C28B C 0.1846(4) 0.0223(3) 0.72314(8) 0.0286(7) Uani 1 1 d . . . . .
H28D H 0.201481 0.006966 0.697821 0.043 Uiso 1 1 calc R U . . .
H28E H 0.072690 -0.017107 0.733032 0.043 Uiso 1 1 calc R U . . .
H28F H 0.282017 -0.022383 0.735918 0.043 Uiso 1 1 calc R U . . .
C29B C -0.1280(4) 0.1384(3) 0.78806(8) 0.0323(7) Uani 1 1 d . U . . .
H29D H -0.162303 0.236466 0.787554 0.048 Uiso 1 1 calc R U . . .
H29E H -0.201178 0.085775 0.806560 0.048 Uiso 1 1 calc R U . . .
H29F H -0.144804 0.104995 0.764836 0.048 Uiso 1 1 calc R U . . .
O1C O 0.5819(3) 0.77575(18) 0.48443(5) 0.0291(5) Uani 1 1 d . . . . .
H1CO H 0.539759 0.699082 0.492069 0.035 Uiso 1 1 calc DR U . . .
C1C C 0.5921(4) 0.7882(3) 0.44610(7) 0.0251(7) Uani 1 1 d . . . . .
H1C H 0.639077 0.699179 0.437452 0.030 Uiso 1 1 calc R U . . .
C2C C 0.7178(4) 0.9009(3) 0.43295(8) 0.0255(7) Uani 1 1 d . . . . .
H2E H 0.836794 0.873903 0.440716 0.031 Uiso 1 1 calc R U . . .
H2F H 0.679734 0.986187 0.444080 0.031 Uiso 1 1 calc R U . . .
C3C C 0.7290(4) 0.9313(3) 0.39296(8) 0.0244(7) Uani 1 1 d . . . . .
C4C C 0.5527(4) 0.9517(3) 0.37469(8) 0.0265(5) Uani 1 1 d . . . . .
C5C C 0.4273(4) 0.8366(3) 0.39102(7) 0.0265(5) Uani 1 1 d . . . . .
H5E H 0.308270 0.856780 0.382387 0.032 Uiso 1 1 calc R U . . .
H5F H 0.469875 0.747643 0.382330 0.032 Uiso 1 1 calc R U . . .
C6C C 0.4124(4) 0.8209(3) 0.43160(8) 0.0328(8) Uani 1 1 d . . . . .
H6E H 0.363166 0.907447 0.440625 0.039 Uiso 1 1 calc R U . . .
H6F H 0.330801 0.745694 0.440053 0.039 Uiso 1 1 calc R U . . .
C7C C 0.8860(4) 0.9431(3) 0.37418(8) 0.0313(8) Uani 1 1 d . . . . .
H7C H 0.989345 0.929638 0.387010 0.038 Uiso 1 1 calc R U . . .
C8C C 0.9102(4) 0.9758(3) 0.33459(8) 0.0314(8) Uani 1 1 d . . . . .
H8E H 0.956582 0.892043 0.323695 0.038 Uiso 1 1 calc R U . . .
H8F H 0.999866 1.047825 0.329479 0.038 Uiso 1 1 calc R U . . .
C9C C 0.7410(4) 1.0259(3) 0.31692(8) 0.0257(7) Uani 1 1 d . . . . .
H9C H 0.718515 1.124985 0.321310 0.031 Uiso 1 1 calc R U . . .
C10C C 0.5833(4) 0.9424(3) 0.33395(8) 0.0250(7) Uani 1 1 d . . . . .
H10C H 0.615948 0.843539 0.330950 0.030 Uiso 1 1 calc R U . . .
C11C C 0.7570(4) 1.0157(3) 0.27671(8) 0.0300(8) Uani 1 1 d . . . . .
H11C H 0.773355 0.915042 0.273627 0.036 Uiso 1 1 calc R U . . .
C12C C 0.5906(4) 1.0631(3) 0.25656(8) 0.0267(7) Uani 1 1 d . . . . .
C13C C 0.4417(4) 0.9699(3) 0.27370(7) 0.0258(7) Uani 1 1 d . . . . .
H13E H 0.329411 1.000213 0.263226 0.031 Uiso 1 1 calc R U . . .
H13F H 0.468016 0.873819 0.267933 0.031 Uiso 1 1 calc R U . . .
C14C C 0.4184(4) 0.9725(3) 0.31388(8) 0.0296(7) Uani 1 1 d . . . . .
H14F H 0.370705 1.064700 0.319252 0.036 Uiso 1 1 calc R U . . .
H14E H 0.328999 0.904115 0.323136 0.036 Uiso 1 1 calc R U . . .
C15C C 0.9096(4) 1.0855(3) 0.25440(8) 0.0341(8) Uani 1 1 d . . . . .
H15F H 1.021208 1.031780 0.257351 0.041 Uiso 1 1 calc R U . . .
H15E H 0.924979 1.180127 0.261207 0.041 Uiso 1 1 calc R U . . .
C16C C 0.8538(5) 1.0888(3) 0.21539(8) 0.0404(9) Uani 1 1 d . . . . .
H16E H 0.863062 1.183194 0.203326 0.049 Uiso 1 1 calc R U . . .
H16F H 0.930136 1.025235 0.201703 0.049 Uiso 1 1 calc R U . . .
C17C C 0.6614(5) 1.0426(3) 0.21830(8) 0.0352(8) Uani 1 1 d . . . . .
H17C H 0.665241 0.940807 0.216130 0.042 Uiso 1 1 calc R U . . .
C18C C 0.5539(5) 1.1101(3) 0.18692(9) 0.0469(10) Uani 1 1 d . U . . .
H18C H 0.564305 1.212253 0.187015 0.056 Uiso 1 1 calc R U . . .
C19C C 0.6415(7) 1.0708(5) 0.15124(11) 0.0854(16) Uani 1 1 d . U . . .
H19E H 0.762607 1.106792 0.148937 0.102 Uiso 1 1 calc R U . . .
H19F H 0.652700 0.968895 0.152468 0.102 Uiso 1 1 calc R U . . .
C20C C 0.5540(10) 1.1188(7) 0.11793(15) 0.132(3) Uani 1 1 d D . . . .
H20E H 0.628940 1.088066 0.097501 0.159 Uiso 1 1 calc R U . . .
H20F H 0.440552 1.070958 0.118466 0.159 Uiso 1 1 calc R U . . .
C21C C 0.5182(10) 1.2649(7) 0.11105(16) 0.136(3) Uani 1 1 d D . . . .
H21C H 0.480019 1.300657 0.134456 0.163 Uiso 1 1 calc R U . . .
C22C C 0.3803(10) 1.3221(8) 0.08382(18) 0.142(3) Uani 1 1 d D . . . .
H22C H 0.384028 1.425191 0.081771 0.171 Uiso 1 1 calc R U . . .
C23C C 0.1859(10) 1.2788(8) 0.09895(17) 0.159(3) Uani 1 1 d D . . . .
H23G H 0.098434 1.329619 0.084591 0.239 Uiso 1 1 calc R U . . .
H23H H 0.167098 1.300730 0.123765 0.239 Uiso 1 1 calc R U . . .
H23I H 0.173116 1.179401 0.097734 0.239 Uiso 1 1 calc R U . . .
C24C C 0.4285(10) 1.2757(7) 0.04845(15) 0.156(3) Uani 1 1 d D . . . .
H24G H 0.431308 1.174567 0.049974 0.234 Uiso 1 1 calc R U . . .
H24H H 0.545246 1.309818 0.039944 0.234 Uiso 1 1 calc R U . . .
H24I H 0.341139 1.311642 0.031821 0.234 Uiso 1 1 calc R U . . .
C25C C 0.6998(9) 1.3274(7) 0.09913(19) 0.140(3) Uani 1 1 d D . . . .
H25E H 0.763161 1.270253 0.081698 0.168 Uiso 1 1 calc R U . . .
H25F H 0.772000 1.328171 0.119970 0.168 Uiso 1 1 calc R U . . .
C26C C 0.6733(11) 1.4766(7) 0.08196(17) 0.166(3) Uani 1 1 d D . . . .
H26G H 0.788480 1.515955 0.074437 0.249 Uiso 1 1 calc R U . . .
H26H H 0.602867 1.475299 0.061202 0.249 Uiso 1 1 calc R U . . .
H26I H 0.611686 1.533084 0.099386 0.249 Uiso 1 1 calc R U . . .
C27C C 0.4729(5) 1.0945(3) 0.38331(8) 0.0378(8) Uani 1 1 d . . . . .
H27G H 0.537381 1.167564 0.368825 0.057 Uiso 1 1 calc R U . . .
H27H H 0.482468 1.105843 0.408621 0.057 Uiso 1 1 calc R U . . .
H27I H 0.348360 1.100157 0.377923 0.057 Uiso 1 1 calc R U . . .
C28C C 0.5442(5) 1.2149(3) 0.26086(8) 0.0343(8) Uani 1 1 d . . . . .
H28G H 0.649379 1.270196 0.254805 0.051 Uiso 1 1 calc R U . . .
H28H H 0.501809 1.225305 0.285596 0.051 Uiso 1 1 calc R U . . .
H28I H 0.451681 1.246405 0.244953 0.051 Uiso 1 1 calc R U . . .
C29C C 0.3548(5) 1.0803(4) 0.19058(9) 0.0465(10) Uani 1 1 d . . . . .
H29G H 0.298230 1.124323 0.169769 0.070 Uiso 1 1 calc R U . . .
H29H H 0.301418 1.117222 0.212224 0.070 Uiso 1 1 calc R U . . .
H29I H 0.338456 0.980368 0.192071 0.070 Uiso 1 1 calc R U . . .
O1D O 0.9057(3) 0.48996(19) 0.44095(5) 0.0266(5) Uani 1 1 d . . . . .
H1DO H 0.960548 0.540293 0.453156 0.032 Uiso 1 1 calc R U . . .
C1D C 0.9341(4) 0.5357(3) 0.40418(7) 0.0241(3) Uani 1 1 d . . . . .
H1D H 0.891928 0.634093 0.400780 0.029 Uiso 1 1 calc R U . . .
C2D C 0.8232(4) 0.4505(3) 0.38264(7) 0.0241(3) Uani 1 1 d . . . . .
H2G H 0.697332 0.461350 0.390829 0.029 Uiso 1 1 calc R U . . .
H2H H 0.857545 0.351819 0.387039 0.029 Uiso 1 1 calc R U . . .
C3D C 0.8450(4) 0.4929(3) 0.34279(8) 0.0241(3) Uani 1 1 d . . . . .
C4D C 1.0357(4) 0.5002(3) 0.32717(8) 0.0241(3) Uani 1 1 d . . . . .
C5D C 1.1439(4) 0.5787(3) 0.35095(7) 0.0241(3) Uani 1 1 d . . . . .
H5G H 1.108895 0.677671 0.348034 0.029 Uiso 1 1 calc R U . . .
H5H H 1.270093 0.570395 0.342773 0.029 Uiso 1 1 calc R U . . .
C6D C 1.1229(4) 0.5284(3) 0.39057(7) 0.0241(3) Uani 1 1 d . . . . .
H6G H 1.168147 0.431965 0.394100 0.029 Uiso 1 1 calc R U . . .
H6H H 1.193635 0.586154 0.404261 0.029 Uiso 1 1 calc R U . . .
C7D C 0.7026(4) 0.5135(3) 0.32395(8) 0.0311(8) Uani 1 1 d . . . . .
H7D H 0.589686 0.501282 0.336064 0.037 Uiso 1 1 calc R U . . .
C8D C 0.7117(4) 0.5552(3) 0.28441(8) 0.0326(8) Uani 1 1 d . . . . .
H8H H 0.675663 0.653748 0.280437 0.039 Uiso 1 1 calc R U . . .
H8G H 0.626770 0.500540 0.273131 0.039 Uiso 1 1 calc R U . . .
C9D C 0.8960(4) 0.5340(3) 0.26638(8) 0.0281(7) Uani 1 1 d . . . . .
H9D H 0.915795 0.433459 0.263450 0.034 Uiso 1 1 calc R U . . .
C10D C 1.0354(4) 0.5799(3) 0.28899(7) 0.0240(7) Uani 1 1 d . . . . .
H10D H 1.005961 0.678599 0.292814 0.029 Uiso 1 1 calc R U . . .
C11D C 0.9082(4) 0.6133(3) 0.22963(7) 0.0282(7) Uani 1 1 d . . . . .
H11D H 0.893130 0.712947 0.233984 0.034 Uiso 1 1 calc R U . . .
C12D C 1.0879(4) 0.6006(3) 0.20824(7) 0.0299(8) Uani 1 1 d . . . . .
C13D C 1.2234(4) 0.6571(3) 0.23101(8) 0.0374(8) Uani 1 1 d . . . . .
H13G H 1.197776 0.756536 0.233154 0.045 Uiso 1 1 calc R U . . .
H13H H 1.342820 0.647798 0.219079 0.045 Uiso 1 1 calc R U . . .
C14D C 1.2203(4) 0.5786(3) 0.26914(8) 0.0313(8) Uani 1 1 d . . . . .
H14G H 1.260328 0.481730 0.267013 0.038 Uiso 1 1 calc R U . . .
H14H H 1.304580 0.621666 0.283410 0.038 Uiso 1 1 calc R U . . .
C15D C 0.7741(5) 0.5882(4) 0.20253(9) 0.0486(10) Uani 1 1 d . . . . .
H15G H 0.658315 0.631974 0.208976 0.058 Uiso 1 1 calc R U . . .
H15H H 0.758236 0.488150 0.201411 0.058 Uiso 1 1 calc R U . . .
C16D C 0.8534(5) 0.6549(4) 0.16650(8) 0.0462(9) Uani 1 1 d . . . . .
H16G H 0.785211 0.739414 0.158825 0.055 Uiso 1 1 calc R U . . .
H16H H 0.852641 0.589661 0.147851 0.055 Uiso 1 1 calc R U . . .
C17D C 1.0470(5) 0.6907(3) 0.17323(8) 0.0341(8) Uani 1 1 d . . . . .
H17D H 1.043669 0.789044 0.179080 0.041 Uiso 1 1 calc R U . . .
C18D C 1.1699(5) 0.6838(4) 0.13936(9) 0.0450(9) Uani 1 1 d . U . . .
H18D H 1.160856 0.589467 0.131210 0.054 Uiso 1 1 calc R U . . .
C19D C 1.1071(8) 0.7890(6) 0.10918(11) 0.0961(18) Uani 1 1 d . U . . .
H19G H 0.976801 0.787362 0.109410 0.115 Uiso 1 1 calc R U . . .
H19H H 1.139580 0.882759 0.114166 0.115 Uiso 1 1 calc R U . . .
C20D C 1.1858(9) 0.7608(7) 0.07151(13) 0.124(2) Uani 1 1 d . . . . .
H20G H 1.316090 0.757824 0.071710 0.149 Uiso 1 1 calc R U . . .
H20H H 1.148763 0.668557 0.066204 0.149 Uiso 1 1 calc R U . . .
C21D C 1.1322(9) 0.8669(8) 0.04147(14) 0.154(3) Uani 1 1 d D U . . .
H21D H 1.219233 0.942258 0.040829 0.185 Uiso 1 1 calc R U . . .
C22D C 0.9528(10) 0.9380(8) 0.04585(17) 0.153(3) Uani 1 1 d D U . . .
H22D H 0.942404 0.969868 0.070376 0.184 Uiso 1 1 calc R U . . .
C23D C 0.8024(10) 0.8308(9) 0.04437(17) 0.181(4) Uani 1 1 d D U . . .
H23J H 0.687262 0.879078 0.045037 0.272 Uiso 1 1 calc R U . . .
H23K H 0.806518 0.761694 0.064875 0.272 Uiso 1 1 calc R U . . .
H23L H 0.820048 0.784887 0.022292 0.272 Uiso 1 1 calc R U . . .
C24D C 0.9389(10) 1.0672(7) 0.01984(15) 0.147(3) Uani 1 1 d D . . . .
H24J H 0.821728 1.110905 0.023299 0.221 Uiso 1 1 calc R U . . .
H24K H 1.029339 1.132192 0.024236 0.221 Uiso 1 1 calc R U . . .
H24L H 0.956710 1.041400 -0.004659 0.221 Uiso 1 1 calc R U . . .
C25D C 1.1634(9) 0.8058(8) 0.00484(14) 0.144(3) Uani 1 1 d D . . . .
H25G H 1.101674 0.717393 0.005324 0.173 Uiso 1 1 calc R U . . .
H25H H 1.116642 0.870572 -0.014195 0.173 Uiso 1 1 calc R U . . .
C26D C 1.3611(9) 0.7822(7) -0.00238(15) 0.135(3) Uani 1 1 d D . . . .
H26J H 1.383719 0.743574 -0.025396 0.161 Uiso 1 1 calc R U . . .
H26K H 1.420910 0.870230 -0.002921 0.161 Uiso 1 1 calc R U . . .
H26L H 1.405996 0.717594 0.016529 0.161 Uiso 1 1 calc R U . . .
C27D C 1.1137(5) 0.3536(3) 0.32538(8) 0.0342(8) Uani 1 1 d . . . . .
H27J H 1.061842 0.309712 0.306315 0.051 Uiso 1 1 calc R U . . .
H27K H 1.087377 0.299543 0.348194 0.051 Uiso 1 1 calc R U . . .
H27L H 1.241906 0.357768 0.320489 0.051 Uiso 1 1 calc R U . . .
C28D C 1.1332(5) 0.4503(3) 0.20027(8) 0.0392(9) Uani 1 1 d . . . . .
H28J H 1.048102 0.419793 0.184432 0.059 Uiso 1 1 calc R U . . .
H28K H 1.127848 0.390521 0.222607 0.059 Uiso 1 1 calc R U . . .
H28L H 1.252399 0.445178 0.188703 0.059 Uiso 1 1 calc R U . . .
C29D C 1.3589(5) 0.7041(4) 0.14524(9) 0.0532(11) Uani 1 1 d . . . . .
H29J H 1.425461 0.721395 0.122195 0.080 Uiso 1 1 calc R U . . .
H29K H 1.407141 0.620997 0.158144 0.080 Uiso 1 1 calc R U . . .
H29L H 1.368523 0.783231 0.159262 0.080 Uiso 1 1 calc R U . . .
O1W O 1.0529(3) 0.6633(2) 0.48086(5) 0.0354(6) Uani 1 1 d D . . . .
H1WA H 1.006(4) 0.711(3) 0.4973(7) 0.042 Uiso 1 1 d D U . . .
H1WB H 1.134(3) 0.622(3) 0.4914(7) 0.042 Uiso 1 1 d D U . . .

loop_
_atom_site_aniso_label
_atom_site_aniso_U_11
_atom_site_aniso_U_22
_atom_site_aniso_U_33
_atom_site_aniso_U_23
_atom_site_aniso_U_13
_atom_site_aniso_U_12
O1 0.0266(13) 0.0214(10) 0.0433(12) -0.0066(9) 0.0136(10) -0.0033(9)
C1 0.0261(7) 0.0227(5) 0.0346(6) -0.0061(4) 0.0007(5) 0.0010(5)
C2 0.0261(7) 0.0227(5) 0.0346(6) -0.0061(4) 0.0007(5) 0.0010(5)
C3 0.0261(7) 0.0227(5) 0.0346(6) -0.0061(4) 0.0007(5) 0.0010(5)
C4 0.0261(7) 0.0227(5) 0.0346(6) -0.0061(4) 0.0007(5) 0.0010(5)
C5 0.0261(7) 0.0227(5) 0.0346(6) -0.0061(4) 0.0007(5) 0.0010(5)
C6 0.0261(7) 0.0227(5) 0.0346(6) -0.0061(4) 0.0007(5) 0.0010(5)
C7 0.0261(7) 0.0227(5) 0.0346(6) -0.0061(4) 0.0007(5) 0.0010(5)
O1A 0.0296(14) 0.0331(11) 0.0278(11) -0.0071(9) -0.0043(10) -0.0004(10)
C1A 0.029(2) 0.0242(16) 0.0397(19) -0.0096(13) 0.0024(15) -0.0103(14)
C2A 0.0285(19) 0.0348(18) 0.0214(16) -0.0041(13) -0.0025(14) -0.0035(14)
C3A 0.0184(18) 0.0262(16) 0.0307(17) -0.0009(12) -0.0044(14) -0.0023(13)
C4A 0.0194(17) 0.0241(15) 0.0346(17) -0.0133(12) 0.0064(14) -0.0001(13)
C5A 0.0177(18) 0.0395(18) 0.0362(18) -0.0035(14) -0.0036(14) 0.0122(14)
C6A 0.0185(17) 0.0306(16) 0.0294(17) -0.0040(12) 0.0032(14) 0.0088(13)
C7A 0.0224(19) 0.0246(16) 0.0372(18) -0.0016(13) -0.0087(15) 0.0046(13)
C8A 0.0092(15) 0.0215(15) 0.0389(17) -0.0064(12) 0.0006(13) 0.0022(12)
C9A 0.0146(16) 0.0159(14) 0.0359(16) -0.0118(12) 0.0006(13) -0.0013(12)
C10A 0.0118(16) 0.0158(14) 0.0348(16) -0.0053(11) -0.0004(13) 0.0045(12)
C11A 0.0153(17) 0.0141(13) 0.0390(18) -0.0006(12) -0.0031(14) -0.0001(12)
C12A 0.0190(17) 0.0107(13) 0.0400(17) -0.0062(12) 0.0005(14) 0.0003(12)
C13A 0.0227(19) 0.0309(17) 0.0367(18) -0.0061(13) -0.0006(15) -0.0027(14)
C14A 0.0136(17) 0.044(2) 0.0409(19) -0.0049(15) 0.0001(15) -0.0035(15)
C15A 0.0197(17) 0.0166(14) 0.0359(17) -0.0036(12) 0.0011(14) 0.0021(12)
C16A 0.033(2) 0.0278(16) 0.0317(17) -0.0044(13) 0.0034(15) -0.0054(14)
C17A 0.039(2) 0.0106(13) 0.0443(15) -0.0056(12) 0.0060(14) 0.0026(13)
C18A 0.0801(11) 0.0792(11) 0.0507(8) -0.0071(7) -0.0031(8) -0.0163(9)
C19A 0.0801(11) 0.0792(11) 0.0507(8) -0.0071(7) -0.0031(8) -0.0163(9)
C20A 0.0801(11) 0.0792(11) 0.0507(8) -0.0071(7) -0.0031(8) -0.0163(9)
C21A 0.0801(11) 0.0792(11) 0.0507(8) -0.0071(7) -0.0031(8) -0.0163(9)
C22A 0.0801(11) 0.0792(11) 0.0507(8) -0.0071(7) -0.0031(8) -0.0163(9)
C23A 0.0801(11) 0.0792(11) 0.0507(8) -0.0071(7) -0.0031(8) -0.0163(9)
C24A 0.0801(11) 0.0792(11) 0.0507(8) -0.0071(7) -0.0031(8) -0.0163(9)
C25A 0.0801(11) 0.0792(11) 0.0507(8) -0.0071(7) -0.0031(8) -0.0163(9)
C26A 0.0801(11) 0.0792(11) 0.0507(8) -0.0071(7) -0.0031(8) -0.0163(9)
C27A 0.061(3) 0.0188(15) 0.0357(18) -0.0028(13) 0.0073(17) -0.0120(16)
C28A 0.053(2) 0.0158(14) 0.0356(18) -0.0090(12) -0.0042(16) -0.0023(15)
C29A 0.0766(16) 0.0341(18) 0.0254(17) 0.0068(14) -0.0193(18) -0.0069(19)
O1B 0.0252(13) 0.0225(10) 0.0388(12) -0.0060(8) 0.0044(10) 0.0026(9)
C1B 0.0160(7) 0.0292(7) 0.0366(7) -0.0079(5) -0.0018(6) 0.0003(5)
C2B 0.0160(7) 0.0292(7) 0.0366(7) -0.0079(5) -0.0018(6) 0.0003(5)
C3B 0.0160(7) 0.0292(7) 0.0366(7) -0.0079(5) -0.0018(6) 0.0003(5)
C4B 0.0160(7) 0.0292(7) 0.0366(7) -0.0079(5) -0.0018(6) 0.0003(5)
C5B 0.0160(7) 0.0292(7) 0.0366(7) -0.0079(5) -0.0018(6) 0.0003(5)
C6B 0.0160(7) 0.0292(7) 0.0366(7) -0.0079(5) -0.0018(6) 0.0003(5)
C7B 0.021(2) 0.061(2) 0.048(2) 0.0078(17) -0.0044(17) -0.0137(18)
C8B 0.0149(17) 0.0270(16) 0.0401(18) -0.0105(13) -0.0045(14) 0.0081(13)
C9B 0.0230(18) 0.0148(14) 0.0350(17) -0.0081(12) -0.0070(14) 0.0012(13)
C10B 0.0086(15) 0.0187(14) 0.0306(16) -0.0073(11) -0.0066(12) 0.0050(11)
C11B 0.0150(16) 0.0093(13) 0.0439(18) -0.0079(12) -0.0073(14) 0.0054(11)
C12B 0.0169(16) 0.0148(13) 0.0343(16) -0.0104(12) -0.0064(13) -0.0016(12)
C13B 0.0113(16) 0.0291(16) 0.0318(17) -0.0049(13) -0.0034(13) -0.0014(13)
C14B 0.0110(16) 0.0284(16) 0.0369(17) -0.0082(13) -0.0056(14) 0.0028(13)
C15B 0.0180(17) 0.0210(15) 0.0458(19) -0.0026(13) -0.0094(15) 0.0066(13)
C16B 0.033(2) 0.0199(15) 0.0364(18) 0.0004(13) -0.0103(15) 0.0055(14)
C17B 0.036(2) 0.0159(14) 0.0293(16) -0.0029(11) -0.0110(12) 0.0109(12)
C18B 0.0348(7) 0.0516(7) 0.0545(7) 0.0029(6) -0.0067(6) 0.0011(6)
C19B 0.0348(7) 0.0516(7) 0.0545(7) 0.0029(6) -0.0067(6) 0.0011(6)
C20B 0.0348(7) 0.0516(7) 0.0545(7) 0.0029(6) -0.0067(6) 0.0011(6)
C21B 0.0348(7) 0.0516(7) 0.0545(7) 0.0029(6) -0.0067(6) 0.0011(6)
C22B 0.0348(7) 0.0516(7) 0.0545(7) 0.0029(6) -0.0067(6) 0.0011(6)
C23B 0.0348(7) 0.0516(7) 0.0545(7) 0.0029(6) -0.0067(6) 0.0011(6)
C24B 0.0348(7) 0.0516(7) 0.0545(7) 0.0029(6) -0.0067(6) 0.0011(6)
C25B 0.0348(7) 0.0516(7) 0.0545(7) 0.0029(6) -0.0067(6) 0.0011(6)
C26B 0.0348(7) 0.0516(7) 0.0545(7) 0.0029(6) -0.0067(6) 0.0011(6)
C27B 0.043(2) 0.0234(16) 0.0384(18) -0.0132(13) -0.0042(16) -0.0025(15)
C28B 0.036(2) 0.0152(14) 0.0359(17) -0.0128(12) 0.0025(15) -0.0011(13)
C29B 0.0305(14) 0.0293(16) 0.0366(18) -0.0008(13) -0.0031(14) 0.0038(14)
O1C 0.0345(14) 0.0191(10) 0.0346(12) -0.0050(8) -0.0045(10) -0.0016(9)
C1C 0.032(2) 0.0173(14) 0.0253(16) -0.0020(11) -0.0019(14) 0.0026(13)
C2C 0.0131(17) 0.0252(16) 0.0386(18) 0.0016(13) -0.0106(14) 0.0017(13)
C3C 0.0143(17) 0.0163(14) 0.0435(18) -0.0034(12) -0.0065(14) -0.0029(12)
C4C 0.0129(11) 0.0318(12) 0.0364(12) -0.0119(9) -0.0002(10) -0.0024(9)
C5C 0.0129(11) 0.0318(12) 0.0364(12) -0.0119(9) -0.0002(10) -0.0024(9)
C6C 0.026(2) 0.0391(18) 0.0338(18) -0.0061(14) 0.0066(15) -0.0128(15)
C7C 0.0174(18) 0.0303(17) 0.048(2) -0.0085(14) -0.0125(16) 0.0008(14)
C8C 0.030(2) 0.0220(16) 0.0416(19) -0.0066(13) 0.0066(16) -0.0009(14)
C9C 0.0164(17) 0.0182(14) 0.0438(19) -0.0129(13) 0.0014(14) 0.0024(12)
C10C 0.0293(19) 0.0151(14) 0.0316(16) -0.0071(12) -0.0023(14) -0.0001(13)
C11C 0.029(2) 0.0144(14) 0.0468(19) -0.0052(13) -0.0006(16) -0.0019(13)
C12C 0.031(2) 0.0143(14) 0.0344(17) -0.0057(12) 0.0006(15) 0.0030(13)
C13C 0.0078(15) 0.0348(17) 0.0343(17) -0.0004(13) -0.0009(13) 0.0004(13)
C14C 0.0113(17) 0.0332(17) 0.0459(19) -0.0090(14) -0.0052(14) -0.0015(14)
C15C 0.0236(19) 0.0271(16) 0.051(2) -0.0024(14) 0.0033(16) 0.0008(14)
C16C 0.053(3) 0.0314(17) 0.0353(19) -0.0048(14) 0.0120(17) 0.0017(16)
C17C 0.050(2) 0.0216(16) 0.0328(18) 0.0001(13) -0.0004(16) 0.0061(15)
C18C 0.062(3) 0.0320(19) 0.049(2) -0.0051(16) -0.0143(18) -0.0123(19)
C19C 0.105(5) 0.102(4) 0.048(2) -0.005(2) 0.002(2) -0.006(3)
C20C 0.166(7) 0.151(7) 0.075(4) 0.010(4) -0.004(4) 0.002(5)
C21C 0.198(9) 0.131(6) 0.080(5) -0.009(4) -0.007(5) -0.020(6)
C22C 0.170(8) 0.155(7) 0.101(5) 0.005(5) -0.011(6) -0.019(6)
C23C 0.211(10) 0.156(7) 0.105(5) 0.017(4) -0.008(6) -0.002(6)
C24C 0.193(9) 0.177(7) 0.090(5) 0.007(5) 0.007(5) 0.019(6)
C25C 0.144(8) 0.134(6) 0.136(6) 0.011(5) -0.001(5) -0.006(6)
C26C 0.221(10) 0.167(8) 0.101(5) 0.011(5) 0.019(5) -0.006(7)
C27C 0.047(2) 0.0338(18) 0.0341(18) -0.0156(14) -0.0076(16) 0.0210(16)
C28C 0.042(2) 0.0270(16) 0.0355(18) -0.0060(13) -0.0096(16) 0.0075(15)
C29C 0.050(3) 0.054(2) 0.036(2) 0.0070(16) -0.0153(18) -0.0051(19)
O1D 0.0204(12) 0.0269(11) 0.0331(11) -0.0086(9) 0.0013(9) -0.0001(9)
C1D 0.0158(7) 0.0247(6) 0.0327(6) -0.0042(5) -0.0042(5) -0.0034(5)
C2D 0.0158(7) 0.0247(6) 0.0327(6) -0.0042(5) -0.0042(5) -0.0034(5)
C3D 0.0158(7) 0.0247(6) 0.0327(6) -0.0042(5) -0.0042(5) -0.0034(5)
C4D 0.0158(7) 0.0247(6) 0.0327(6) -0.0042(5) -0.0042(5) -0.0034(5)
C5D 0.0158(7) 0.0247(6) 0.0327(6) -0.0042(5) -0.0042(5) -0.0034(5)
C6D 0.0158(7) 0.0247(6) 0.0327(6) -0.0042(5) -0.0042(5) -0.0034(5)
C7D 0.0142(18) 0.0361(18) 0.0436(19) -0.0034(14) -0.0051(15) -0.0022(14)
C8D 0.037(2) 0.0150(14) 0.046(2) -0.0106(13) -0.0003(16) 0.0038(14)
C9D 0.0282(19) 0.0220(15) 0.0348(18) -0.0081(13) -0.0013(15) 0.0036(14)
C10D 0.0314(19) 0.0183(14) 0.0231(15) -0.0038(11) -0.0058(14) 0.0009(13)
C11D 0.033(2) 0.0222(15) 0.0310(17) -0.0070(12) -0.0090(15) 0.0044(14)
C12D 0.044(2) 0.0226(16) 0.0239(16) -0.0041(12) -0.0034(15) 0.0018(15)
C13D 0.031(2) 0.043(2) 0.0395(19) -0.0097(15) -0.0004(16) -0.0041(16)
C14D 0.029(2) 0.0401(18) 0.0260(17) -0.0074(13) -0.0035(14) 0.0030(15)
C15D 0.046(3) 0.059(2) 0.043(2) -0.0108(17) -0.0140(18) 0.004(2)
C16D 0.053(3) 0.052(2) 0.034(2) -0.0002(16) -0.0129(18) 0.0056(19)
C17D 0.039(2) 0.0298(17) 0.0340(18) -0.0035(14) -0.0084(16) 0.0048(15)
C18D 0.046(2) 0.048(2) 0.044(2) -0.0192(14) -0.0001(18) -0.0104(18)
C19D 0.108(5) 0.125(5) 0.050(3) 0.019(2) -0.001(3) -0.002(3)
C20D 0.135(6) 0.168(6) 0.064(4) 0.012(4) -0.013(4) 0.021(5)
C21D 0.146(6) 0.257(9) 0.052(4) 0.017(4) 0.000(4) 0.016(6)
C22D 0.157(6) 0.216(9) 0.081(4) 0.009(5) -0.010(5) 0.017(5)
C23D 0.191(9) 0.274(11) 0.077(4) 0.023(6) -0.029(5) -0.027(6)
C24D 0.177(8) 0.185(7) 0.072(4) 0.025(4) -0.016(4) 0.028(6)
C25D 0.136(7) 0.223(8) 0.065(4) 0.026(4) -0.005(4) 0.008(6)
C26D 0.124(6) 0.190(7) 0.084(4) 0.015(4) -0.002(4) 0.009(5)
C27D 0.051(2) 0.0164(15) 0.0357(18) -0.0032(12) -0.0068(16) 0.0053(15)
C28D 0.060(3) 0.0239(16) 0.0322(18) -0.0011(13) 0.0032(17) 0.0086(16)
C29D 0.064(3) 0.065(3) 0.031(2) -0.0128(17) 0.0064(19) -0.009(2)
O1W 0.0345(16) 0.0436(14) 0.0289(12) -0.0117(10) 0.0027(11) 0.0003(11)

loop_
_atom_type_symbol
_atom_type_description
_atom_type_scat_dispersion_real
_atom_type_scat_dispersion_imag
_atom_type_scat_source
C C 0.0033 0.0016 'International Tables Vol C Tables 4.2.6.8 and 6.1.1.4'
H H 0.0000 0.0000 'International Tables Vol C Tables 4.2.6.8 and 6.1.1.4'
O O 0.0106 0.0060 'International Tables Vol C Tables 4.2.6.8 and 6.1.1.4'

loop_
_geom_angle_atom_site_label_1
_geom_angle_atom_site_label_2
_geom_angle_atom_site_label_3
_geom_angle
_geom_angle_site_symmetry_1
_geom_angle_site_symmetry_3
_geom_angle_publ_flag
C1 O1 H1O 109.5 . . ?
O1 C1 C2 109.6(2) . . ?
O1 C1 H1AA 109.7 . . ?
C2 C1 H1AA 109.7 . . ?
O1 C1 H1BA 109.7 . . ?
C2 C1 H1BA 109.7 . . ?
H1AA C1 H1BA 108.2 . . ?
C3 C2 C7 118.7(3) . . ?
C3 C2 C1 121.8(3) . . ?
C7 C2 C1 119.4(3) . . ?
C2 C3 C4 122.8(3) . . ?
C2 C3 H3 118.6 . . ?
C4 C3 H3 118.6 . . ?
C3 C4 C5 118.8(3) . . ?
C3 C4 H4 120.6 . . ?
C5 C4 H4 120.6 . . ?
C6 C5 C4 119.1(3) . . ?
C6 C5 H5 120.4 . . ?
C4 C5 H5 120.4 . . ?
C5 C6 C7 122.3(3) . . ?
C5 C6 H6 118.8 . . ?
C7 C6 H6 118.8 . . ?
C6 C7 C2 118.1(3) . . ?
C6 C7 H7 121.0 . . ?
C2 C7 H7 121.0 . . ?
C1A O1A H1AO 109.5 . . ?
O1A C1A C6A 107.8(2) . . ?
O1A C1A C2A 111.5(2) . . ?
C6A C1A C2A 110.7(2) . . ?
O1A C1A H1A 108.9 . . ?
C6A C1A H1A 108.9 . . ?
C2A C1A H1A 108.9 . . ?
C1A C2A C3A 111.7(2) . . ?
C1A C2A H2A 109.3 . . ?
C3A C2A H2A 109.3 . . ?
C1A C2A H2B 109.3 . . ?
C3A C2A H2B 109.3 . . ?
H2A C2A H2B 107.9 . . ?
C7A C3A C4A 123.1(3) . . ?
C7A C3A C2A 119.8(3) . . ?
C4A C3A C2A 116.9(2) . . ?
C3A C4A C27A 108.6(3) . . ?
C3A C4A C5A 109.6(2) . . ?
C27A C4A C5A 110.2(2) . . ?
C3A C4A C10A 111.0(2) . . ?
C27A C4A C10A 110.8(2) . . ?
C5A C4A C10A 106.7(2) . . ?
C6A C5A C4A 113.4(2) . . ?
C6A C5A H5A 108.9 . . ?
C4A C5A H5A 108.9 . . ?
C6A C5A H5B 108.9 . . ?
C4A C5A H5B 108.9 . . ?
H5A C5A H5B 107.7 . . ?
C1A C6A C5A 111.3(3) . . ?
C1A C6A H6A 109.4 . . ?
C5A C6A H6A 109.4 . . ?
C1A C6A H6B 109.4 . . ?
C5A C6A H6B 109.4 . . ?
H6A C6A H6B 108.0 . . ?
C3A C7A C8A 124.4(3) . . ?
C3A C7A H7A 117.8 . . ?
C8A C7A H7A 117.8 . . ?
C7A C8A C9A 113.6(2) . . ?
C7A C8A H8A 108.8 . . ?
C9A C8A H8A 108.8 . . ?
C7A C8A H8B 108.8 . . ?
C9A C8A H8B 108.8 . . ?
H8A C8A H8B 107.7 . . ?
C8A C9A C10A 110.8(2) . . ?
C8A C9A C11A 110.9(2) . . ?
C10A C9A C11A 108.5(2) . . ?
C8A C9A H9A 108.9 . . ?
C10A C9A H9A 108.9 . . ?
C11A C9A H9A 108.9 . . ?
C14A C10A C9A 111.1(2) . . ?
C14A C10A C4A 115.1(2) . . ?
C9A C10A C4A 112.1(2) . . ?
C14A C10A H10A 105.9 . . ?
C9A C10A H10A 105.9 . . ?
C4A C10A H10A 105.9 . . ?
C12A C11A C15A 105.1(2) . . ?
C12A C11A C9A 114.9(2) . . ?
C15A C11A C9A 119.0(2) . . ?
C12A C11A H11A 105.6 . . ?
C15A C11A H11A 105.6 . . ?
C9A C11A H11A 105.6 . . ?
C11A C12A C28A 112.4(2) . . ?
C11A C12A C17A 100.7(2) . . ?
C28A C12A C17A 110.1(2) . . ?
C11A C12A C13A 106.3(2) . . ?
C28A C12A C13A 111.5(2) . . ?
C17A C12A C13A 115.4(2) . . ?
C14A C13A C12A 109.7(2) . . ?
C14A C13A H13A 109.7 . . ?
C12A C13A H13A 109.7 . . ?
C14A C13A H13B 109.7 . . ?
C12A C13A H13B 109.7 . . ?
H13A C13A H13B 108.2 . . ?
C10A C14A C13A 116.0(2) . . ?
C10A C14A H14A 108.3 . . ?
C13A C14A H14A 108.3 . . ?
C10A C14A H14B 108.3 . . ?
C13A C14A H14B 108.3 . . ?
H14A C14A H14B 107.4 . . ?
C11A C15A C16A 102.7(2) . . ?
C11A C15A H15A 111.2 . . ?
C16A C15A H15A 111.2 . . ?
C11A C15A H15B 111.2 . . ?
C16A C15A H15B 111.2 . . ?
H15A C15A H15B 109.1 . . ?
C17A C16A C15A 106.6(2) . . ?
C17A C16A H16A 110.4 . . ?
C15A C16A H16A 110.4 . . ?
C17A C16A H16B 110.4 . . ?
C15A C16A H16B 110.4 . . ?
H16A C16A H16B 108.6 . . ?
C16A C17A C18A 112.1(3) . . ?
C16A C17A C12A 104.3(2) . . ?
C18A C17A C12A 119.8(3) . . ?
C16A C17A H17A 106.6 . . ?
C18A C17A H17A 106.6 . . ?
C12A C17A H17A 106.6 . . ?
C17A C18A C19A 111.9(3) . . ?
C17A C18A C29A 112.0(3) . . ?
C19A C18A C29A 108.6(4) . . ?
C17A C18A H18A 108.0 . . ?
C19A C18A H18A 108.0 . . ?
C29A C18A H18A 108.0 . . ?
C20A C19A C18A 113.0(3) . . ?
C20A C19A H19A 109.0 . . ?
C18A C19A H19A 109.0 . . ?
C20A C19A H19B 109.0 . . ?
C18A C19A H19B 109.0 . . ?
H19A C19A H19B 107.8 . . ?
C21A C20A C19A 118.1(4) . . ?
C21A C20A H20A 107.8 . . ?
C19A C20A H20A 107.8 . . ?
C21A C20A H20B 107.8 . . ?
C19A C20A H20B 107.8 . . ?
H20A C20A H20B 107.1 . . ?
C20A C21A C22A 118.4(4) . . ?
C20A C21A C25A 112.2(3) . . ?
C22A C21A C25A 113.1(3) . . ?
C20A C21A H21A 103.7 . . ?
C22A C21A H21A 103.7 . . ?
C25A C21A H21A 103.7 . . ?
C24A C22A C23A 108.3(4) . . ?
C24A C22A C21A 115.3(4) . . ?
C23A C22A C21A 110.8(4) . . ?
C24A C22A H22A 107.4 . . ?
C23A C22A H22A 107.4 . . ?
C21A C22A H22A 107.4 . . ?
C22A C23A H23A 109.5 . . ?
C22A C23A H23B 109.5 . . ?
H23A C23A H23B 109.5 . . ?
C22A C23A H23C 109.5 . . ?
H23A C23A H23C 109.5 . . ?
H23B C23A H23C 109.5 . . ?
C22A C24A H24A 109.5 . . ?
C22A C24A H24B 109.5 . . ?
H24A C24A H24B 109.5 . . ?
C22A C24A H24C 109.5 . . ?
H24A C24A H24C 109.5 . . ?
H24B C24A H24C 109.5 . . ?
C26A C25A C21A 116.4(4) . . ?
C26A C25A H25A 108.2 . . ?
C21A C25A H25A 108.2 . . ?
C26A C25A H25B 108.2 . . ?
C21A C25A H25B 108.2 . . ?
H25A C25A H25B 107.3 . . ?
C25A C26A H26A 109.5 . . ?
C25A C26A H26B 109.5 . . ?
H26A C26A H26B 109.5 . . ?
C25A C26A H26C 109.5 . . ?
H26A C26A H26C 109.5 . . ?
H26B C26A H26C 109.5 . . ?
C4A C27A H27A 109.5 . . ?
C4A C27A H27B 109.5 . . ?
H27A C27A H27B 109.5 . . ?
C4A C27A H27C 109.5 . . ?
H27A C27A H27C 109.5 . . ?
H27B C27A H27C 109.5 . . ?
C12A C28A H28A 109.5 . . ?
C12A C28A H28B 109.5 . . ?
H28A C28A H28B 109.5 . . ?
C12A C28A H28C 109.5 . . ?
H28A C28A H28C 109.5 . . ?
H28B C28A H28C 109.5 . . ?
C18A C29A H29A 109.5 . . ?
C18A C29A H29B 109.5 . . ?
H29A C29A H29B 109.5 . . ?
C18A C29A H29C 109.5 . . ?
H29A C29A H29C 109.5 . . ?
H29B C29A H29C 109.5 . . ?
C1B O1B H1BO 109.5 . . ?
O1B C1B C6B 111.9(2) . . ?
O1B C1B C2B 113.1(2) . . ?
C6B C1B C2B 108.2(2) . . ?
O1B C1B H1B 107.8 . . ?
C6B C1B H1B 107.8 . . ?
C2B C1B H1B 107.8 . . ?
C1B C2B C3B 110.9(2) . . ?
C1B C2B H2C 109.5 . . ?
C3B C2B H2C 109.5 . . ?
C1B C2B H2D 109.5 . . ?
C3B C2B H2D 109.5 . . ?
H2C C2B H2D 108.0 . . ?
C7B C3B C2B 120.8(3) . . ?
C7B C3B C4B 121.2(3) . . ?
C2B C3B C4B 115.2(3) . . ?
C5B C4B C3B 110.2(2) . . ?
C5B C4B C10B 110.0(2) . . ?
C3B C4B C10B 107.4(2) . . ?
C5B C4B C27B 109.2(2) . . ?
C3B C4B C27B 108.2(2) . . ?
C10B C4B C27B 111.8(2) . . ?
C6B C5B C4B 115.3(2) . . ?
C6B C5B H5C 108.4 . . ?
C4B C5B H5C 108.4 . . ?
C6B C5B H5D 108.4 . . ?
C4B C5B H5D 108.4 . . ?
H5C C5B H5D 107.5 . . ?
C5B C6B C1B 110.8(2) . . ?
C5B C6B H6C 109.5 . . ?
C1B C6B H6C 109.5 . . ?
C5B C6B H6D 109.5 . . ?
C1B C6B H6D 109.5 . . ?
H6C C6B H6D 108.1 . . ?
C3B C7B C8B 123.7(3) . . ?
C3B C7B H7B 118.2 . . ?
C8B C7B H7B 118.2 . . ?
C7B C8B C9B 115.1(3) . . ?
C7B C8B H8C 108.5 . . ?
C9B C8B H8C 108.5 . . ?
C7B C8B H8D 108.5 . . ?
C9B C8B H8D 108.5 . . ?
H8C C8B H8D 107.5 . . ?
C11B C9B C8B 112.0(2) . . ?
C11B C9B C10B 109.3(2) . . ?
C8B C9B C10B 109.4(2) . . ?
C11B C9B H9B 108.7 . . ?
C8B C9B H9B 108.7 . . ?
C10B C9B H9B 108.7 . . ?
C14B C10B C9B 111.7(2) . . ?
C14B C10B C4B 113.0(2) . . ?
C9B C10B C4B 113.5(2) . . ?
C14B C10B H10B 105.9 . . ?
C9B C10B H10B 105.9 . . ?
C4B C10B H10B 105.9 . . ?
C9B C11B C12B 115.5(2) . . ?
C9B C11B C15B 118.4(2) . . ?
C12B C11B C15B 105.2(2) . . ?
C9B C11B H11B 105.5 . . ?
C12B C11B H11B 105.5 . . ?
C15B C11B H11B 105.5 . . ?
C13B C12B C28B 111.9(2) . . ?
C13B C12B C11B 106.2(2) . . ?
C28B C12B C11B 112.2(2) . . ?
C13B C12B C17B 117.0(2) . . ?
C28B C12B C17B 109.4(2) . . ?
C11B C12B C17B 99.5(2) . . ?
C12B C13B C14B 112.0(2) . . ?
C12B C13B H13C 109.2 . . ?
C14B C13B H13C 109.2 . . ?
C12B C13B H13D 109.2 . . ?
C14B C13B H13D 109.2 . . ?
H13C C13B H13D 107.9 . . ?
C10B C14B C13B 112.6(2) . . ?
C10B C14B H14C 109.1 . . ?
C13B C14B H14C 109.1 . . ?
C10B C14B H14D 109.1 . . ?
C13B C14B H14D 109.1 . . ?
H14C C14B H14D 107.8 . . ?
C11B C15B C16B 103.4(2) . . ?
C11B C15B H15C 111.1 . . ?
C16B C15B H15C 111.1 . . ?
C11B C15B H15D 111.1 . . ?
C16B C15B H15D 111.1 . . ?
H15C C15B H15D 109.0 . . ?
C17B C16B C15B 107.7(2) . . ?
C17B C16B H16C 110.2 . . ?
C15B C16B H16C 110.2 . . ?
C17B C16B H16D 110.2 . . ?
C15B C16B H16D 110.2 . . ?
H16C C16B H16D 108.5 . . ?
C16B C17B C18B 113.0(2) . . ?
C16B C17B C12B 103.8(2) . . ?
C18B C17B C12B 118.9(2) . . ?
C16B C17B H17B 106.8 . . ?
C18B C17B H17B 106.8 . . ?
C12B C17B H17B 106.8 . . ?
C29B C18B C19B 111.4(3) . . ?
C29B C18B C17B 112.9(3) . . ?
C19B C18B C17B 109.8(3) . . ?
C29B C18B H18B 107.5 . . ?
C19B C18B H18B 107.5 . . ?
C17B C18B H18B 107.5 . . ?
C18B C19B C20B 117.2(3) . . ?
C18B C19B H19C 108.0 . . ?
C20B C19B H19C 108.0 . . ?
C18B C19B H19D 108.0 . . ?
C20B C19B H19D 108.0 . . ?
H19C C19B H19D 107.2 . . ?
C21B C20B C19B 113.8(3) . . ?
C21B C20B H20C 108.8 . . ?
C19B C20B H20C 108.8 . . ?
C21B C20B H20D 108.8 . . ?
C19B C20B H20D 108.8 . . ?
H20C C20B H20D 107.7 . . ?
C25B C21B C22B 114.0(3) . . ?
C25B C21B C20B 109.2(3) . . ?
C22B C21B C20B 111.9(3) . . ?
C25B C21B H21B 107.1 . . ?
C22B C21B H21B 107.1 . . ?
C20B C21B H21B 107.1 . . ?
C24B C22B C23B 108.9(3) . . ?
C24B C22B C21B 114.7(3) . . ?
C23B C22B C21B 113.8(3) . . ?
C24B C22B H22B 106.3 . . ?
C23B C22B H22B 106.3 . . ?
C21B C22B H22B 106.3 . . ?
C22B C23B H23D 109.5 . . ?
C22B C23B H23E 109.5 . . ?
H23D C23B H23E 109.5 . . ?
C22B C23B H23F 109.5 . . ?
H23D C23B H23F 109.5 . . ?
H23E C23B H23F 109.5 . . ?
C22B C24B H24D 109.5 . . ?
C22B C24B H24E 109.5 . . ?
H24D C24B H24E 109.5 . . ?
C22B C24B H24F 109.5 . . ?
H24D C24B H24F 109.5 . . ?
H24E C24B H24F 109.5 . . ?
C21B C25B C26B 116.4(3) . . ?
C21B C25B H25C 108.2 . . ?
C26B C25B H25C 108.2 . . ?
C21B C25B H25D 108.2 . . ?
C26B C25B H25D 108.2 . . ?
H25C C25B H25D 107.3 . . ?
C25B C26B H26D 109.5 . . ?
C25B C26B H26E 109.5 . . ?
H26D C26B H26E 109.5 . . ?
C25B C26B H26F 109.5 . . ?
H26D C26B H26F 109.5 . . ?
H26E C26B H26F 109.5 . . ?
C4B C27B H27D 109.5 . . ?
C4B C27B H27E 109.5 . . ?
H27D C27B H27E 109.5 . . ?
C4B C27B H27F 109.5 . . ?
H27D C27B H27F 109.5 . . ?
H27E C27B H27F 109.5 . . ?
C12B C28B H28D 109.5 . . ?
C12B C28B H28E 109.5 . . ?
H28D C28B H28E 109.5 . . ?
C12B C28B H28F 109.5 . . ?
H28D C28B H28F 109.5 . . ?
H28E C28B H28F 109.5 . . ?
C18B C29B H29D 109.5 . . ?
C18B C29B H29E 109.5 . . ?
H29D C29B H29E 109.5 . . ?
C18B C29B H29F 109.5 . . ?
H29D C29B H29F 109.5 . . ?
H29E C29B H29F 109.5 . . ?
C1C O1C H1CO 109.5 . . ?
O1C C1C C2C 108.5(2) . . ?
O1C C1C C6C 111.6(2) . . ?
C2C C1C C6C 109.9(2) . . ?
O1C C1C H1C 108.9 . . ?
C2C C1C H1C 108.9 . . ?
C6C C1C H1C 108.9 . . ?
C1C C2C C3C 113.5(2) . . ?
C1C C2C H2E 108.9 . . ?
C3C C2C H2E 108.9 . . ?
C1C C2C H2F 108.9 . . ?
C3C C2C H2F 108.9 . . ?
H2E C2C H2F 107.7 . . ?
C7C C3C C2C 121.3(3) . . ?
C7C C3C C4C 121.6(3) . . ?
C2C C3C C4C 117.1(2) . . ?
C3C C4C C10C 110.6(2) . . ?
C3C C4C C27C 107.5(2) . . ?
C10C C4C C27C 111.5(2) . . ?
C3C C4C C5C 107.9(2) . . ?
C10C C4C C5C 109.8(2) . . ?
C27C C4C C5C 109.4(2) . . ?
C6C C5C C4C 114.1(2) . . ?
C6C C5C H5E 108.7 . . ?
C4C C5C H5E 108.7 . . ?
C6C C5C H5F 108.7 . . ?
C4C C5C H5F 108.7 . . ?
H5E C5C H5F 107.6 . . ?
C1C C6C C5C 110.6(2) . . ?
C1C C6C H6E 109.5 . . ?
C5C C6C H6E 109.5 . . ?
C1C C6C H6F 109.5 . . ?
C5C C6C H6F 109.5 . . ?
H6E C6C H6F 108.1 . . ?
C3C C7C C8C 125.1(3) . . ?
C3C C7C H7C 117.5 . . ?
C8C C7C H7C 117.5 . . ?
C7C C8C C9C 114.2(2) . . ?
C7C C8C H8E 108.7 . . ?
C9C C8C H8E 108.7 . . ?
C7C C8C H8F 108.7 . . ?
C9C C8C H8F 108.7 . . ?
H8E C8C H8F 107.6 . . ?
C11C C9C C8C 112.1(2) . . ?
C11C C9C C10C 110.1(2) . . ?
C8C C9C C10C 109.9(2) . . ?
C11C C9C H9C 108.2 . . ?
C8C C9C H9C 108.2 . . ?
C10C C9C H9C 108.2 . . ?
C14C C10C C9C 112.0(2) . . ?
C14C C10C C4C 113.6(2) . . ?
C9C C10C C4C 113.5(2) . . ?
C14C C10C H10C 105.6 . . ?
C9C C10C H10C 105.6 . . ?
C4C C10C H10C 105.6 . . ?
C15C C11C C9C 119.3(3) . . ?
C15C C11C C12C 104.4(2) . . ?
C9C C11C C12C 115.7(2) . . ?
C15C C11C H11C 105.4 . . ?
C9C C11C H11C 105.4 . . ?
C12C C11C H11C 105.4 . . ?
C28C C12C C17C 111.2(2) . . ?
C28C C12C C13C 110.7(2) . . ?
C17C C12C C13C 118.5(2) . . ?
C28C C12C C11C 110.9(2) . . ?
C17C C12C C11C 99.5(2) . . ?
C13C C12C C11C 105.2(2) . . ?
C14C C13C C12C 113.0(2) . . ?
C14C C13C H13E 109.0 . . ?
C12C C13C H13E 109.0 . . ?
C14C C13C H13F 109.0 . . ?
C12C C13C H13F 109.0 . . ?
H13E C13C H13F 107.8 . . ?
C10C C14C C13C 115.9(2) . . ?
C10C C14C H14F 108.3 . . ?
C13C C14C H14F 108.3 . . ?
C10C C14C H14E 108.3 . . ?
C13C C14C H14E 108.3 . . ?
H14F C14C H14E 107.4 . . ?
C11C C15C C16C 104.1(3) . . ?
C11C C15C H15F 110.9 . . ?
C16C C15C H15F 110.9 . . ?
C11C C15C H15E 110.9 . . ?
C16C C15C H15E 110.9 . . ?
H15F C15C H15E 108.9 . . ?
C17C C16C C15C 105.8(2) . . ?
C17C C16C H16E 110.6 . . ?
C15C C16C H16E 110.6 . . ?
C17C C16C H16F 110.6 . . ?
C15C C16C H16F 110.6 . . ?
H16E C16C H16F 108.7 . . ?
C12C C17C C16C 106.0(3) . . ?
C12C C17C C18C 118.0(3) . . ?
C16C C17C C18C 112.3(3) . . ?
C12C C17C H17C 106.6 . . ?
C16C C17C H17C 106.6 . . ?
C18C C17C H17C 106.6 . . ?
C19C C18C C29C 112.2(3) . . ?
C19C C18C C17C 109.6(3) . . ?
C29C C18C C17C 114.7(3) . . ?
C19C C18C H18C 106.6 . . ?
C29C C18C H18C 106.6 . . ?
C17C C18C H18C 106.6 . . ?
C20C C19C C18C 118.2(5) . . ?
C20C C19C H19E 107.8 . . ?
C18C C19C H19E 107.8 . . ?
C20C C19C H19F 107.8 . . ?
C18C C19C H19F 107.8 . . ?
H19E C19C H19F 107.1 . . ?
C21C C20C C19C 117.7(6) . . ?
C21C C20C H20E 107.9 . . ?
C19C C20C H20E 107.9 . . ?
C21C C20C H20F 107.9 . . ?
C19C C20C H20F 107.9 . . ?
H20E C20C H20F 107.2 . . ?
C20C C21C C25C 104.9(6) . . ?
C20C C21C C22C 121.5(6) . . ?
C25C C21C C22C 108.8(5) . . ?
C20C C21C H21C 107.0 . . ?
C25C C21C H21C 107.0 . . ?
C22C C21C H21C 107.0 . . ?
C24C C22C C21C 110.4(6) . . ?
C24C C22C C23C 113.1(6) . . ?
C21C C22C C23C 109.6(5) . . ?
C24C C22C H22C 107.9 . . ?
C21C C22C H22C 107.9 . . ?
C23C C22C H22C 107.9 . . ?
C22C C23C H23G 109.5 . . ?
C22C C23C H23H 109.5 . . ?
H23G C23C H23H 109.5 . . ?
C22C C23C H23I 109.5 . . ?
H23G C23C H23I 109.5 . . ?
H23H C23C H23I 109.5 . . ?
C22C C24C H24G 109.5 . . ?
C22C C24C H24H 109.5 . . ?
H24G C24C H24H 109.5 . . ?
C22C C24C H24I 109.5 . . ?
H24G C24C H24I 109.5 . . ?
H24H C24C H24I 109.5 . . ?
C21C C25C C26C 109.6(6) . . ?
C21C C25C H25E 109.7 . . ?
C26C C25C H25E 109.7 . . ?
C21C C25C H25F 109.7 . . ?
C26C C25C H25F 109.7 . . ?
H25E C25C H25F 108.2 . . ?
C25C C26C H26G 109.5 . . ?
C25C C26C H26H 109.5 . . ?
H26G C26C H26H 109.5 . . ?
C25C C26C H26I 109.5 . . ?
H26G C26C H26I 109.5 . . ?
H26H C26C H26I 109.5 . . ?
C4C C27C H27G 109.5 . . ?
C4C C27C H27H 109.5 . . ?
H27G C27C H27H 109.5 . . ?
C4C C27C H27I 109.5 . . ?
H27G C27C H27I 109.5 . . ?
H27H C27C H27I 109.5 . . ?
C12C C28C H28G 109.5 . . ?
C12C C28C H28H 109.5 . . ?
H28G C28C H28H 109.5 . . ?
C12C C28C H28I 109.5 . . ?
H28G C28C H28I 109.5 . . ?
H28H C28C H28I 109.5 . . ?
C18C C29C H29G 109.5 . . ?
C18C C29C H29H 109.5 . . ?
H29G C29C H29H 109.5 . . ?
C18C C29C H29I 109.5 . . ?
H29G C29C H29I 109.5 . . ?
H29H C29C H29I 109.5 . . ?
C1D O1D H1DO 109.5 . . ?
O1D C1D C6D 113.7(2) . . ?
O1D C1D C2D 108.9(2) . . ?
C6D C1D C2D 109.9(2) . . ?
O1D C1D H1D 108.0 . . ?
C6D C1D H1D 108.0 . . ?
C2D C1D H1D 108.0 . . ?
C1D C2D C3D 112.5(2) . . ?
C1D C2D H2G 109.1 . . ?
C3D C2D H2G 109.1 . . ?
C1D C2D H2H 109.1 . . ?
C3D C2D H2H 109.1 . . ?
H2G C2D H2H 107.8 . . ?
C7D C3D C2D 119.8(3) . . ?
C7D C3D C4D 125.0(3) . . ?
C2D C3D C4D 115.1(3) . . ?
C5D C4D C3D 109.4(2) . . ?
C5D C4D C27D 109.3(3) . . ?
C3D C4D C27D 109.4(2) . . ?
C5D C4D C10D 109.5(2) . . ?
C3D C4D C10D 108.0(2) . . ?
C27D C4D C10D 111.2(2) . . ?
C4D C5D C6D 114.3(2) . . ?
C4D C5D H5G 108.7 . . ?
C6D C5D H5G 108.7 . . ?
C4D C5D H5H 108.7 . . ?
C6D C5D H5H 108.7 . . ?
H5G C5D H5H 107.6 . . ?
C1D C6D C5D 111.0(2) . . ?
C1D C6D H6G 109.4 . . ?
C5D C6D H6G 109.4 . . ?
C1D C6D H6H 109.4 . . ?
C5D C6D H6H 109.4 . . ?
H6G C6D H6H 108.0 . . ?
C3D C7D C8D 123.4(3) . . ?
C3D C7D H7D 118.3 . . ?
C8D C7D H7D 118.3 . . ?
C7D C8D C9D 113.0(3) . . ?
C7D C8D H8H 109.0 . . ?
C9D C8D H8H 109.0 . . ?
C7D C8D H8G 109.0 . . ?
C9D C8D H8G 109.0 . . ?
H8H C8D H8G 107.8 . . ?
C10D C9D C11D 110.6(2) . . ?
C10D C9D C8D 110.6(2) . . ?
C11D C9D C8D 109.8(3) . . ?
C10D C9D H9D 108.6 . . ?
C11D C9D H9D 108.6 . . ?
C8D C9D H9D 108.6 . . ?
C9D C10D C14D 111.6(2) . . ?
C9D C10D C4D 114.0(2) . . ?
C14D C10D C4D 112.0(2) . . ?
C9D C10D H10D 106.2 . . ?
C14D C10D H10D 106.2 . . ?
C4D C10D H10D 106.2 . . ?
C9D C11D C15D 119.8(3) . . ?
C9D C11D C12D 115.4(3) . . ?
C15D C11D C12D 103.5(2) . . ?
C9D C11D H11D 105.7 . . ?
C15D C11D H11D 105.7 . . ?
C12D C11D H11D 105.7 . . ?
C13D C12D C28D 111.8(3) . . ?
C13D C12D C11D 105.6(2) . . ?
C28D C12D C11D 111.9(2) . . ?
C13D C12D C17D 116.3(3) . . ?
C28D C12D C17D 110.4(2) . . ?
C11D C12D C17D 100.0(3) . . ?
C12D C13D C14D 111.5(3) . . ?
C12D C13D H13G 109.3 . . ?
C14D C13D H13G 109.3 . . ?
C12D C13D H13H 109.3 . . ?
C14D C13D H13H 109.3 . . ?
H13G C13D H13H 108.0 . . ?
C10D C14D C13D 113.0(3) . . ?
C10D C14D H14G 109.0 . . ?
C13D C14D H14G 109.0 . . ?
C10D C14D H14H 109.0 . . ?
C13D C14D H14H 109.0 . . ?
H14G C14D H14H 107.8 . . ?
C11D C15D C16D 105.1(3) . . ?
C11D C15D H15G 110.7 . . ?
C16D C15D H15G 110.7 . . ?
C11D C15D H15H 110.7 . . ?
C16D C15D H15H 110.7 . . ?
H15G C15D H15H 108.8 . . ?
C15D C16D C17D 105.6(3) . . ?
C15D C16D H16G 110.6 . . ?
C17D C16D H16G 110.6 . . ?
C15D C16D H16H 110.6 . . ?
C17D C16D H16H 110.6 . . ?
H16G C16D H16H 108.8 . . ?
C18D C17D C12D 120.5(3) . . ?
C18D C17D C16D 111.4(3) . . ?
C12D C17D C16D 104.4(3) . . ?
C18D C17D H17D 106.6 . . ?
C12D C17D H17D 106.6 . . ?
C16D C17D H17D 106.6 . . ?
C29D C18D C17D 113.5(3) . . ?
C29D C18D C19D 110.6(3) . . ?
C17D C18D C19D 110.4(3) . . ?
C29D C18D H18D 107.4 . . ?
C17D C18D H18D 107.4 . . ?
C19D C18D H18D 107.4 . . ?
C20D C19D C18D 113.9(4) . . ?
C20D C19D H19G 108.8 . . ?
C18D C19D H19G 108.8 . . ?
C20D C19D H19H 108.8 . . ?
C18D C19D H19H 108.8 . . ?
H19G C19D H19H 107.7 . . ?
C21D C20D C19D 114.9(5) . . ?
C21D C20D H20G 108.5 . . ?
C19D C20D H20G 108.5 . . ?
C21D C20D H20H 108.5 . . ?
C19D C20D H20H 108.5 . . ?
H20G C20D H20H 107.5 . . ?
C22D C21D C20D 117.6(5) . . ?
C22D C21D C25D 112.4(5) . . ?
C20D C21D C25D 110.3(6) . . ?
C22D C21D H21D 105.1 . . ?
C20D C21D H21D 105.1 . . ?
C25D C21D H21D 105.1 . . ?
C21D C22D C24D 111.3(6) . . ?
C21D C22D C23D 110.0(7) . . ?
C24D C22D C23D 114.9(7) . . ?
C21D C22D H22D 106.7 . . ?
C24D C22D H22D 106.7 . . ?
C23D C22D H22D 106.7 . . ?
C22D C23D H23J 109.5 . . ?
C22D C23D H23K 109.5 . . ?
H23J C23D H23K 109.5 . . ?
C22D C23D H23L 109.5 . . ?
H23J C23D H23L 109.5 . . ?
H23K C23D H23L 109.5 . . ?
C22D C24D H24J 109.5 . . ?
C22D C24D H24K 109.5 . . ?
H24J C24D H24K 109.5 . . ?
C22D C24D H24L 109.5 . . ?
H24J C24D H24L 109.5 . . ?
H24K C24D H24L 109.5 . . ?
C26D C25D C21D 108.1(5) . . ?
C26D C25D H25G 110.1 . . ?
C21D C25D H25G 110.1 . . ?
C26D C25D H25H 110.1 . . ?
C21D C25D H25H 110.1 . . ?
H25G C25D H25H 108.4 . . ?
C25D C26D H26J 109.5 . . ?
C25D C26D H26K 109.5 . . ?
H26J C26D H26K 109.5 . . ?
C25D C26D H26L 109.5 . . ?
H26J C26D H26L 109.5 . . ?
H26K C26D H26L 109.5 . . ?
C4D C27D H27J 109.5 . . ?
C4D C27D H27K 109.5 . . ?
H27J C27D H27K 109.5 . . ?
C4D C27D H27L 109.5 . . ?
H27J C27D H27L 109.5 . . ?
H27K C27D H27L 109.5 . . ?
C12D C28D H28J 109.5 . . ?
C12D C28D H28K 109.5 . . ?
H28J C28D H28K 109.5 . . ?
C12D C28D H28L 109.5 . . ?
H28J C28D H28L 109.5 . . ?
H28K C28D H28L 109.5 . . ?
C18D C29D H29J 109.5 . . ?
C18D C29D H29K 109.5 . . ?
H29J C29D H29K 109.5 . . ?
C18D C29D H29L 109.5 . . ?
H29J C29D H29L 109.5 . . ?
H29K C29D H29L 109.5 . . ?
H1WA O1W H1WB 101(2) . . ?

loop_
_geom_bond_atom_site_label_1
_geom_bond_atom_site_label_2
_geom_bond_distance
_geom_bond_site_symmetry_2
_geom_bond_publ_flag
O1 C1 1.405(3) . ?
O1 H1O 0.8400 . ?
C1 C2 1.510(4) . ?
C1 H1AA 0.9900 . ?
C1 H1BA 0.9900 . ?
C2 C3 1.363(4) . ?
C2 C7 1.425(4) . ?
C3 C4 1.388(4) . ?
C3 H3 0.9500 . ?
C4 C5 1.402(4) . ?
C4 H4 0.9500 . ?
C5 C6 1.371(4) . ?
C5 H5 0.9500 . ?
C6 C7 1.397(4) . ?
C6 H6 0.9500 . ?
C7 H7 0.9500 . ?
O1A C1A 1.439(3) . ?
O1A H1AO 0.8400 . ?
C1A C6A 1.493(4) . ?
C1A C2A 1.506(4) . ?
C1A H1A 1.0000 . ?
C2A C3A 1.535(4) . ?
C2A H2A 0.9900 . ?
C2A H2B 0.9900 . ?
C3A C7A 1.343(4) . ?
C3A C4A 1.498(4) . ?
C4A C27A 1.534(4) . ?
C4A C5A 1.545(4) . ?
C4A C10A 1.573(4) . ?
C5A C6A 1.544(4) . ?
C5A H5A 0.9900 . ?
C5A H5B 0.9900 . ?
C6A H6A 0.9900 . ?
C6A H6B 0.9900 . ?
C7A C8A 1.501(4) . ?
C7A H7A 0.9500 . ?
C8A C9A 1.538(4) . ?
C8A H8A 0.9900 . ?
C8A H8B 0.9900 . ?
C9A C10A 1.540(4) . ?
C9A C11A 1.544(4) . ?
C9A H9A 1.0000 . ?
C10A C14A 1.505(4) . ?
C10A H10A 1.0000 . ?
C11A C12A 1.531(4) . ?
C11A C15A 1.540(4) . ?
C11A H11A 1.0000 . ?
C12A C28A 1.541(3) . ?
C12A C17A 1.550(4) . ?
C12A C13A 1.561(4) . ?
C13A C14A 1.537(4) . ?
C13A H13A 0.9900 . ?
C13A H13B 0.9900 . ?
C14A H14A 0.9900 . ?
C14A H14B 0.9900 . ?
C15A C16A 1.587(4) . ?
C15A H15A 0.9900 . ?
C15A H15B 0.9900 . ?
C16A C17A 1.538(4) . ?
C16A H16A 0.9900 . ?
C16A H16B 0.9900 . ?
C17A C18A 1.545(5) . ?
C17A H17A 1.0000 . ?
C18A C19A 1.548(5) . ?
C18A C29A 1.560(6) . ?
C18A H18A 1.0000 . ?
C19A C20A 1.540(5) . ?
C19A H19A 0.9900 . ?
C19A H19B 0.9900 . ?
C20A C21A 1.488(5) . ?
C20A H20A 0.9900 . ?
C20A H20B 0.9900 . ?
C21A C22A 1.530(6) . ?
C21A C25A 1.583(5) . ?
C21A H21A 1.0000 . ?
C22A C24A 1.480(5) . ?
C22A C23A 1.502(6) . ?
C22A H22A 1.0000 . ?
C23A H23A 0.9800 . ?
C23A H23B 0.9800 . ?
C23A H23C 0.9800 . ?
C24A H24A 0.9800 . ?
C24A H24B 0.9800 . ?
C24A H24C 0.9800 . ?
C25A C26A 1.421(6) . ?
C25A H25A 0.9900 . ?
C25A H25B 0.9900 . ?
C26A H26A 0.9800 . ?
C26A H26B 0.9800 . ?
C26A H26C 0.9800 . ?
C27A H27A 0.9800 . ?
C27A H27B 0.9800 . ?
C27A H27C 0.9800 . ?
C28A H28A 0.9800 . ?
C28A H28B 0.9800 . ?
C28A H28C 0.9800 . ?
C29A H29A 0.9800 . ?
C29A H29B 0.9800 . ?
C29A H29C 0.9800 . ?
O1B C1B 1.425(3) . ?
O1B H1BO 0.8400 . ?
C1B C6B 1.534(4) . ?
C1B C2B 1.534(4) . ?
C1B H1B 1.0000 . ?
C2B C3B 1.544(4) . ?
C2B H2C 0.9900 . ?
C2B H2D 0.9900 . ?
C3B C7B 1.325(4) . ?
C3B C4B 1.550(4) . ?
C4B C5B 1.535(4) . ?
C4B C10B 1.555(4) . ?
C4B C27B 1.567(4) . ?
C5B C6B 1.517(4) . ?
C5B H5C 0.9900 . ?
C5B H5D 0.9900 . ?
C6B H6C 0.9900 . ?
C6B H6D 0.9900 . ?
C7B C8B 1.490(4) . ?
C7B H7B 0.9500 . ?
C8B C9B 1.521(4) . ?
C8B H8C 0.9900 . ?
C8B H8D 0.9900 . ?
C9B C11B 1.503(4) . ?
C9B C10B 1.538(4) . ?
C9B H9B 1.0000 . ?
C10B C14B 1.537(4) . ?
C10B H10B 1.0000 . ?
C11B C12B 1.537(4) . ?
C11B C15B 1.543(4) . ?
C11B H11B 1.0000 . ?
C12B C13B 1.511(4) . ?
C12B C28B 1.523(3) . ?
C12B C17B 1.590(4) . ?
C13B C14B 1.549(4) . ?
C13B H13C 0.9900 . ?
C13B H13D 0.9900 . ?
C14B H14C 0.9900 . ?
C14B H14D 0.9900 . ?
C15B C16B 1.556(4) . ?
C15B H15C 0.9900 . ?
C15B H15D 0.9900 . ?
C16B C17B 1.534(4) . ?
C16B H16C 0.9900 . ?
C16B H16D 0.9900 . ?
C17B C18B 1.551(4) . ?
C17B H17B 1.0000 . ?
C18B C29B 1.515(5) . ?
C18B C19B 1.526(5) . ?
C18B H18B 1.0000 . ?
C19B C20B 1.554(5) . ?
C19B H19C 0.9900 . ?
C19B H19D 0.9900 . ?
C20B C21B 1.538(5) . ?
C20B H20C 0.9900 . ?
C20B H20D 0.9900 . ?
C21B C25B 1.521(5) . ?
C21B C22B 1.530(5) . ?
C21B H21B 1.0000 . ?
C22B C24B 1.530(5) . ?
C22B C23B 1.533(5) . ?
C22B H22B 1.0000 . ?
C23B H23D 0.9800 . ?
C23B H23E 0.9800 . ?
C23B H23F 0.9800 . ?
C24B H24D 0.9800 . ?
C24B H24E 0.9800 . ?
C24B H24F 0.9800 . ?
C25B C26B 1.530(4) . ?
C25B H25C 0.9900 . ?
C25B H25D 0.9900 . ?
C26B H26D 0.9800 . ?
C26B H26E 0.9800 . ?
C26B H26F 0.9800 . ?
C27B H27D 0.9800 . ?
C27B H27E 0.9800 . ?
C27B H27F 0.9800 . ?
C28B H28D 0.9800 . ?
C28B H28E 0.9800 . ?
C28B H28F 0.9800 . ?
C29B H29D 0.9800 . ?
C29B H29E 0.9800 . ?
C29B H29F 0.9800 . ?
O1C C1C 1.439(3) . ?
O1C H1CO 0.8400 . ?
C1C C2C 1.504(4) . ?
C1C C6C 1.520(4) . ?
C1C H1C 1.0000 . ?
C2C C3C 1.510(4) . ?
C2C H2E 0.9900 . ?
C2C H2F 0.9900 . ?
C3C C7C 1.348(4) . ?
C3C C4C 1.547(4) . ?
C4C C10C 1.551(4) . ?
C4C C27C 1.551(4) . ?
C4C C5C 1.551(4) . ?
C5C C6C 1.523(4) . ?
C5C H5E 0.9900 . ?
C5C H5F 0.9900 . ?
C6C H6E 0.9900 . ?
C6C H6F 0.9900 . ?
C7C C8C 1.500(4) . ?
C7C H7C 0.9500 . ?
C8C C9C 1.535(4) . ?
C8C H8E 0.9900 . ?
C8C H8F 0.9900 . ?
C9C C11C 1.527(4) . ?
C9C C10C 1.540(4) . ?
C9C H9C 1.0000 . ?
C10C C14C 1.515(4) . ?
C10C H10C 1.0000 . ?
C11C C15C 1.525(4) . ?
C11C C12C 1.557(4) . ?
C11C H11C 1.0000 . ?
C12C C28C 1.527(4) . ?
C12C C17C 1.535(4) . ?
C12C C13C 1.543(4) . ?
C13C C14C 1.518(4) . ?
C13C H13E 0.9900 . ?
C13C H13F 0.9900 . ?
C14C H14F 0.9900 . ?
C14C H14E 0.9900 . ?
C15C C16C 1.558(5) . ?
C15C H15F 0.9900 . ?
C15C H15E 0.9900 . ?
C16C C17C 1.537(5) . ?
C16C H16E 0.9900 . ?
C16C H16F 0.9900 . ?
C17C C18C 1.569(5) . ?
C17C H17C 1.0000 . ?
C18C C19C 1.536(5) . ?
C18C C29C 1.544(5) . ?
C18C H18C 1.0000 . ?
C19C C20C 1.494(7) . ?
C19C H19E 0.9900 . ?
C19C H19F 0.9900 . ?
C20C C21C 1.443(8) . ?
C20C H20E 0.9900 . ?
C20C H20F 0.9900 . ?
C21C C25C 1.547(7) . ?
C21C C22C 1.573(7) . ?
C21C H21C 1.0000 . ?
C22C C24C 1.467(7) . ?
C22C C23C 1.602(8) . ?
C22C H22C 1.0000 . ?
C23C H23G 0.9800 . ?
C23C H23H 0.9800 . ?
C23C H23I 0.9800 . ?
C24C H24G 0.9800 . ?
C24C H24H 0.9800 . ?
C24C H24I 0.9800 . ?
C25C C26C 1.549(7) . ?
C25C H25E 0.9900 . ?
C25C H25F 0.9900 . ?
C26C H26G 0.9800 . ?
C26C H26H 0.9800 . ?
C26C H26I 0.9800 . ?
C27C H27G 0.9800 . ?
C27C H27H 0.9800 . ?
C27C H27I 0.9800 . ?
C28C H28G 0.9800 . ?
C28C H28H 0.9800 . ?
C28C H28I 0.9800 . ?
C29C H29G 0.9800 . ?
C29C H29H 0.9800 . ?
C29C H29I 0.9800 . ?
O1D C1D 1.424(3) . ?
O1D H1DO 0.8400 . ?
C1D C6D 1.493(4) . ?
C1D C2D 1.522(4) . ?
C1D H1D 1.0000 . ?
C2D C3D 1.523(4) . ?
C2D H2G 0.9900 . ?
C2D H2H 0.9900 . ?
C3D C7D 1.335(4) . ?
C3D C4D 1.528(4) . ?
C4D C5D 1.526(4) . ?
C4D C27D 1.533(4) . ?
C4D C10D 1.575(4) . ?
C5D C6D 1.531(4) . ?
C5D H5G 0.9900 . ?
C5D H5H 0.9900 . ?
C6D H6G 0.9900 . ?
C6D H6H 0.9900 . ?
C7D C8D 1.509(4) . ?
C7D H7D 0.9500 . ?
C8D C9D 1.531(4) . ?
C8D H8H 0.9900 . ?
C8D H8G 0.9900 . ?
C9D C10D 1.507(4) . ?
C9D C11D 1.525(4) . ?
C9D H9D 1.0000 . ?
C10D C14D 1.547(4) . ?
C10D H10D 1.0000 . ?
C11D C15D 1.532(5) . ?
C11D C12D 1.546(4) . ?
C11D H11D 1.0000 . ?
C12D C13D 1.530(4) . ?
C12D C28D 1.543(4) . ?
C12D C17D 1.563(4) . ?
C13D C14D 1.567(4) . ?
C13D H13G 0.9900 . ?
C13D H13H 0.9900 . ?
C14D H14G 0.9900 . ?
C14D H14H 0.9900 . ?
C15D C16D 1.546(5) . ?
C15D H15G 0.9900 . ?
C15D H15H 0.9900 . ?
C16D C17D 1.565(5) . ?
C16D H16G 0.9900 . ?
C16D H16H 0.9900 . ?
C17D C18D 1.536(4) . ?
C17D H17D 1.0000 . ?
C18D C29D 1.490(5) . ?
C18D C19D 1.552(6) . ?
C18D H18D 1.0000 . ?
C19D C20D 1.549(7) . ?
C19D H19G 0.9900 . ?
C19D H19H 0.9900 . ?
C20D C21D 1.532(8) . ?
C20D H20G 0.9900 . ?
C20D H20H 0.9900 . ?
C21D C22D 1.515(7) . ?
C21D C25D 1.555(7) . ?
C21D H21D 1.0000 . ?
C22D C24D 1.530(7) . ?
C22D C23D 1.578(8) . ?
C22D H22D 1.0000 . ?
C23D H23J 0.9800 . ?
C23D H23K 0.9800 . ?
C23D H23L 0.9800 . ?
C24D H24J 0.9800 . ?
C24D H24K 0.9800 . ?
C24D H24L 0.9800 . ?
C25D C26D 1.523(7) . ?
C25D H25G 0.9900 . ?
C25D H25H 0.9900 . ?
C26D H26J 0.9800 . ?
C26D H26K 0.9800 . ?
C26D H26L 0.9800 . ?
C27D H27J 0.9800 . ?
C27D H27K 0.9800 . ?
C27D H27L 0.9800 . ?
C28D H28J 0.9800 . ?
C28D H28K 0.9800 . ?
C28D H28L 0.9800 . ?
C29D H29J 0.9800 . ?
C29D H29K 0.9800 . ?
C29D H29L 0.9800 . ?
O1W H1WA 0.859(19) . ?
O1W H1WB 0.830(13) . ?
